data_7119215
loop_
_publ_author_name
'Ojeda-Amador, Ana I'
'Mart\'inez-Mart\'inez, Antonio J'
'Kennedy, Alan R.'
'Armstrong, David R.'
'O'Hara, Charles T'

_publ_section_title
;
 Monodentate coordination of the normally chelating chiral diamine
 (R,R)-TMCDA.
;
_journal_issue 2
_journal_name_full 'Chemical communications (Cambridge, England)'
_journal_page_first 324
_journal_page_last 327
_journal_paper_doi 10.1039/c6cc07190b
_journal_volume 53
_journal_year 2016
_chemical_formula_moiety 'C22 H58 N4 Na2 Si4'
_chemical_formula_sum 'C22 H58 N4 Na2 Si4'
_chemical_formula_weight 537.06
_chemical_properties_physical ', Air-sensitive,Moisture-sensitive,Oxygen-sensitive'
_space_group_crystal_system monoclinic
_space_group_IT_number 4
_space_group_name_Hall 'P 2yb'
_space_group_name_H-M_alt 'P 1 21 1'
_symmetry_space_group_name_Hall 'P 2yb'
_symmetry_space_group_name_H-M 'P 1 21 1'
_atom_sites_solution_hydrogens geom
_audit_creation_method SHELXL-2014/7
_audit_update_record
;
2016-08-31 deposited with the CCDC.
2016-12-07 downloaded from the CCDC.
;
_cell_angle_alpha 90
_cell_angle_beta 116.408(2)
_cell_angle_gamma 90
_cell_formula_units_Z 12
_cell_length_a 16.9445(2)
_cell_length_b 37.8065(3)
_cell_length_c 17.8856(2)
_cell_measurement_reflns_used 41130
_cell_measurement_temperature 123(2)
_cell_measurement_theta_max 73.0160
_cell_measurement_theta_min 3.7830
_cell_volume 10262.1(3)
_computing_cell_refinement
;
CrysAlisPro, Agilent Technologies,
Version 1.171.36.32 (release 02-08-2013 CrysAlis171 .NET)
(compiled Aug  2 2013,16:46:58)
;
_computing_data_collection
;
CrysAlisPro, Agilent Technologies,
Version 1.171.36.32 (release 02-08-2013 CrysAlis171 .NET)
(compiled Aug  2 2013,16:46:58)
;
_computing_data_reduction
;
CrysAlisPro, Agilent Technologies,
Version 1.171.36.32 (release 02-08-2013 CrysAlis171 .NET)
(compiled Aug  2 2013,16:46:58)
;
_computing_molecular_graphics 'SHELXLE (Hubschle, Sheldrick and Dittrich)'
_computing_publication_material 'CIFTAB-2014/2 (Sheldrick, 2014)'
_computing_structure_refinement 'SHELXL-2014/7 (Sheldrick, 2014)'
_computing_structure_solution 'SHELXS-2014/7 (Sheldrick, 2014)'
_diffrn_ambient_temperature 123(2)
_diffrn_measured_fraction_theta_full 0.999
_diffrn_measured_fraction_theta_max 0.988
_diffrn_measurement_device_type 'Oxford Diffraction Gemini S'
_diffrn_measurement_method 'omega scans'
_diffrn_radiation_type CuK\a
_diffrn_radiation_wavelength 1.54184
_diffrn_reflns_av_R_equivalents 0.0439
_diffrn_reflns_av_unetI/netI 0.0438
_diffrn_reflns_Laue_measured_fraction_full 0.999
_diffrn_reflns_Laue_measured_fraction_max 0.988
_diffrn_reflns_limit_h_max 20
_diffrn_reflns_limit_h_min -20
_diffrn_reflns_limit_k_max 46
_diffrn_reflns_limit_k_min -46
_diffrn_reflns_limit_l_max 17
_diffrn_reflns_limit_l_min -21
_diffrn_reflns_number 101381
_diffrn_reflns_point_group_measured_fraction_full 0.999
_diffrn_reflns_point_group_measured_fraction_max 0.988
_diffrn_reflns_theta_full 70.000
_diffrn_reflns_theta_max 73.181
_diffrn_reflns_theta_min 3.138
_exptl_absorpt_coefficient_mu 1.972
_exptl_absorpt_correction_T_max 1.00000
_exptl_absorpt_correction_T_min 0.56431
_exptl_absorpt_correction_type multi-scan
_exptl_absorpt_process_details
;
CrysAlisPro, Agilent Technologies,
Version 1.171.36.32 (release 02-08-2013 CrysAlis171 .NET)
(compiled Aug  2 2013,16:46:58)
Empirical absorption correction using spherical harmonics,
 implemented in SCALE3 ABSPACK scaling algorithm.
;
_exptl_crystal_colour colourless
_exptl_crystal_density_diffrn 1.043
_exptl_crystal_description fragment
_exptl_crystal_F_000 3552
_exptl_crystal_recrystallization_method 'Re-crystallisation from solvent'
_exptl_crystal_size_max 0.5
_exptl_crystal_size_mid 0.4
_exptl_crystal_size_min 0.3
_refine_diff_density_max 0.758
_refine_diff_density_min -0.370
_refine_diff_density_rms 0.058
_refine_ls_abs_structure_details
;
 Refined as an inversion twin.
;
_refine_ls_abs_structure_Flack 0.013(13)
_refine_ls_extinction_method none
_refine_ls_goodness_of_fit_ref 1.014
_refine_ls_hydrogen_treatment constr
_refine_ls_matrix_type full
_refine_ls_number_parameters 1826
_refine_ls_number_reflns 39530
_refine_ls_number_restraints 1
_refine_ls_restrained_S_all 1.014
_refine_ls_R_factor_all 0.0441
_refine_ls_R_factor_gt 0.0410
_refine_ls_shift/su_max 0.001
_refine_ls_shift/su_mean 0.000
_refine_ls_structure_factor_coef Fsqd
_refine_ls_weighting_details 'w=1/[\s^2^(Fo^2^)+(0.0694P)^2^] where P=(Fo^2^+2Fc^2^)/3'
_refine_ls_weighting_scheme calc
_refine_ls_wR_factor_gt 0.1030
_refine_ls_wR_factor_ref 0.1059
_reflns_Friedel_coverage 0.969
_reflns_Friedel_fraction_full 1.000
_reflns_Friedel_fraction_max 0.989
_reflns_number_gt 37174
_reflns_number_total 39530
_reflns_threshold_expression 'I > 2\s(I)'
_cod_data_source_file c6cc07190b2.cif
_cod_data_source_block amao176smart
_cod_original_cell_volume 10262.1(2)
_cod_database_code 7119215
_shelx_shelxl_version_number 2014/7
_shelx_space_group_comment
;
The symmetry employed for this shelxl refinement is uniquely defined
by the following loop, which should always be used as a source of
symmetry information in preference to the above space-group names.
They are only intended as comments.
;

loop_
_space_group_symop_operation_xyz
'x, y, z'
'-x, y+1/2, -z'

loop_
_atom_site_label
_atom_site_type_symbol
_atom_site_fract_x
_atom_site_fract_y
_atom_site_fract_z
_atom_site_U_iso_or_equiv
_atom_site_adp_type
_atom_site_occupancy
_atom_site_site_symmetry_order
_atom_site_calc_flag
_atom_site_refinement_flags_posn
_atom_site_refinement_flags_adp
Na1 Na 0.46504(8) 0.55641(3) 0.25726(7) 0.0250(2) Uani 1 1 d . .
Na2 Na 0.45966(9) 0.62507(3) 0.35230(8) 0.0298(3) Uani 1 1 d . .
Na3 Na 0.55585(8) 0.39408(3) 0.73869(8) 0.0261(2) Uani 1 1 d . .
Na4 Na 0.54868(9) 0.46112(3) 0.63653(8) 0.0303(3) Uani 1 1 d . .
Na5 Na 0.54794(8) 0.71956(3) 0.73101(8) 0.0274(2) Uani 1 1 d . .
Na6 Na 0.52352(9) 0.79028(3) 0.62890(8) 0.0294(3) Uani 1 1 d . .
Na7 Na -0.03198(8) 0.44106(3) 0.26555(8) 0.0268(2) Uani 1 1 d . .
Na8 Na -0.03559(9) 0.37614(3) 0.37171(8) 0.0299(3) Uani 1 1 d . .
Na9 Na 0.04698(8) 0.28182(3) 0.76125(8) 0.0273(2) Uani 1 1 d . .
Na10 Na 0.03397(9) 0.21237(3) 0.65579(8) 0.0284(3) Uani 1 1 d . .
Na11 Na 0.05570(8) 0.61700(3) 0.74024(8) 0.0262(2) Uani 1 1 d . .
Na12 Na 0.03956(9) 0.54769(3) 0.63466(8) 0.0283(3) Uani 1 1 d . .
Si1 Si 0.55525(5) 0.55325(2) 0.46602(5) 0.02403(16) Uani 1 1 d . .
Si2 Si 0.36470(6) 0.56637(2) 0.41101(6) 0.02681(17) Uani 1 1 d . .
Si3 Si 0.55614(5) 0.64803(2) 0.24231(5) 0.02556(16) Uani 1 1 d . .
Si4 Si 0.36863(6) 0.62834(2) 0.14628(5) 0.02670(17) Uani 1 1 d . .
Si5 Si 0.65457(5) 0.46868(2) 0.84498(5) 0.02658(17) Uani 1 1 d . .
Si6 Si 0.46513(6) 0.48620(2) 0.75381(6) 0.02912(18) Uani 1 1 d . .
Si7 Si 0.64185(5) 0.40306(2) 0.57695(5) 0.02375(16) Uani 1 1 d . .
Si8 Si 0.45358(5) 0.38667(2) 0.52737(5) 0.02300(16) Uani 1 1 d . .
Si9 Si 0.61639(6) 0.79706(3) 0.83013(6) 0.03064(18) Uani 1 1 d . .
Si10 Si 0.41858(5) 0.79944(2) 0.73927(6) 0.02751(17) Uani 1 1 d . .
Si11 Si 0.62977(5) 0.73678(2) 0.56049(5) 0.02487(16) Uani 1 1 d . .
Si12 Si 0.44502(5) 0.71844(2) 0.52050(5) 0.02359(16) Uani 1 1 d . .
Si13 Si -0.13079(5) 0.43595(2) 0.42141(5) 0.02421(16) Uani 1 1 d . .
Si14 Si 0.05921(5) 0.45130(2) 0.47478(5) 0.02293(16) Uani 1 1 d . .
Si15 Si -0.12817(6) 0.36602(2) 0.16233(5) 0.02844(18) Uani 1 1 d . .
Si16 Si 0.05880(6) 0.34827(3) 0.26980(6) 0.03265(19) Uani 1 1 d . .
Si17 Si -0.04135(5) 0.28652(2) 0.55049(5) 0.02226(15) Uani 1 1 d . .
Si18 Si 0.14572(5) 0.26657(2) 0.60047(5) 0.02445(16) Uani 1 1 d . .
Si19 Si -0.08138(5) 0.20183(2) 0.75532(5) 0.02593(17) Uani 1 1 d . .
Si20 Si 0.11393(5) 0.20272(2) 0.85981(5) 0.02808(17) Uani 1 1 d . .
Si21 Si -0.06628(5) 0.53502(2) 0.74195(5) 0.02596(17) Uani 1 1 d . .
Si22 Si 0.13169(5) 0.53744(2) 0.83594(5) 0.02638(17) Uani 1 1 d . .
Si23 Si -0.04125(5) 0.62067(2) 0.52674(5) 0.02223(16) Uani 1 1 d . .
Si24 Si 0.14636(5) 0.60340(2) 0.57607(5) 0.02297(16) Uani 1 1 d . .
N1 N 0.40599(18) 0.49276(7) 0.20696(17) 0.0294(6) Uani 1 1 d . .
N2 N 0.53753(18) 0.52942(7) 0.17415(18) 0.0292(5) Uani 1 1 d . .
N3 N 0.45534(16) 0.56630(6) 0.39315(16) 0.0233(5) Uani 1 1 d . .
N4 N 0.46994(16) 0.62111(6) 0.22487(16) 0.0222(5) Uani 1 1 d . .
N5 N 0.62155(19) 0.33181(7) 0.79445(17) 0.0295(6) Uani 1 1 d . .
N6 N 0.48925(18) 0.36766(7) 0.82710(18) 0.0298(6) Uani 1 1 d . .
N7 N 0.55224(16) 0.45993(7) 0.76942(16) 0.0239(5) Uani 1 1 d . .
N8 N 0.55268(16) 0.40243(7) 0.59663(16) 0.0227(5) Uani 1 1 d . .
N9 N 0.5135(2) 0.67774(8) 0.8343(2) 0.0358(6) Uani 1 1 d . .
N10 N 0.64401(18) 0.66503(7) 0.77813(18) 0.0301(6) Uani 1 1 d . .
N11 N 0.51790(16) 0.78200(7) 0.75823(16) 0.0250(5) Uani 1 1 d . .
N12 N 0.54537(16) 0.73346(6) 0.58709(16) 0.0226(5) Uani 1 1 d . .
N13 N -0.0710(2) 0.50723(7) 0.22977(17) 0.0311(6) Uani 1 1 d . .
N14 N 0.00638(19) 0.46324(8) 0.14912(18) 0.0312(6) Uani 1 1 d . .
N15 N -0.03988(16) 0.43588(6) 0.40478(16) 0.0217(5) Uani 1 1 d . .
N16 N -0.02968(17) 0.37505(7) 0.24283(16) 0.0266(5) Uani 1 1 d . .
N17 N 0.03348(19) 0.31742(8) 0.88319(19) 0.0327(6) Uani 1 1 d . .
N18 N 0.11761(19) 0.34343(7) 0.78725(17) 0.0293(6) Uani 1 1 d . .
N19 N 0.05715(16) 0.27039(6) 0.62030(16) 0.0222(5) Uani 1 1 d . .
N20 N 0.02064(16) 0.21869(7) 0.78187(16) 0.0252(5) Uani 1 1 d . .
N21 N 0.04343(18) 0.64931(7) 0.86473(18) 0.0288(5) Uani 1 1 d . .
N22 N 0.11844(18) 0.68041(7) 0.76687(16) 0.0259(5) Uani 1 1 d . .
N23 N 0.03371(16) 0.55296(7) 0.76451(16) 0.0246(5) Uani 1 1 d . .
N24 N 0.05816(16) 0.60589(6) 0.59721(16) 0.0221(5) Uani 1 1 d . .
C1 C 0.4359(2) 0.47804(8) 0.1467(2) 0.0302(7) Uani 1 1 d . .
H1 H 0.3958 0.4880 0.0907 0.036 Uiso 1 1 calc R U
C2 C 0.4287(3) 0.43734(9) 0.1381(2) 0.0394(8) Uani 1 1 d . .
H2A H 0.4657 0.4264 0.1931 0.047 Uiso 1 1 calc R U
H2B H 0.3669 0.4302 0.1211 0.047 Uiso 1 1 calc R U
C3 C 0.4580(3) 0.42369(10) 0.0742(3) 0.0493(10) Uani 1 1 d . .
H3A H 0.4535 0.3976 0.0711 0.059 Uiso 1 1 calc R U
H3B H 0.4189 0.4334 0.0184 0.059 Uiso 1 1 calc R U
C4 C 0.5520(3) 0.43467(11) 0.0984(3) 0.0500(10) Uani 1 1 d . .
H4A H 0.5704 0.4259 0.0564 0.060 Uiso 1 1 calc R U
H4B H 0.5915 0.4242 0.1531 0.060 Uiso 1 1 calc R U
C5 C 0.5596(3) 0.47496(10) 0.1039(3) 0.0412(8) Uani 1 1 d . .
H5A H 0.5233 0.4852 0.0480 0.049 Uiso 1 1 calc R U
H5B H 0.6217 0.4818 0.1210 0.049 Uiso 1 1 calc R U
C6 C 0.5294(2) 0.49038(8) 0.1664(2) 0.0290(6) Uani 1 1 d . .
H6 H 0.5695 0.4804 0.2224 0.035 Uiso 1 1 calc R U
C7 C 0.4444(3) 0.47445(9) 0.2878(2) 0.0351(7) Uani 1 1 d . .
H7A H 0.4174 0.4510 0.2815 0.053 Uiso 1 1 calc R U
H7B H 0.4332 0.4883 0.3285 0.053 Uiso 1 1 calc R U
H7C H 0.5080 0.4719 0.3074 0.053 Uiso 1 1 calc R U
C8 C 0.3100(2) 0.49169(10) 0.1730(3) 0.0405(8) Uani 1 1 d . .
H8A H 0.2835 0.5024 0.1172 0.061 Uiso 1 1 calc R U
H8B H 0.2916 0.5049 0.2097 0.061 Uiso 1 1 calc R U
H8C H 0.2905 0.4671 0.1693 0.061 Uiso 1 1 calc R U
C9 C 0.6303(2) 0.54064(10) 0.2141(3) 0.0384(8) Uani 1 1 d . .
H9A H 0.6565 0.5365 0.1758 0.058 Uiso 1 1 calc R U
H9B H 0.6625 0.5270 0.2654 0.058 Uiso 1 1 calc R U
H9C H 0.6337 0.5659 0.2278 0.058 Uiso 1 1 calc R U
C10 C 0.4930(3) 0.54838(9) 0.0945(2) 0.0398(8) Uani 1 1 d . .
H10A H 0.5239 0.5438 0.0603 0.060 Uiso 1 1 calc R U
H10B H 0.4935 0.5738 0.1052 0.060 Uiso 1 1 calc R U
H10C H 0.4320 0.5401 0.0648 0.060 Uiso 1 1 calc R U
C11 C 0.5536(2) 0.51506(9) 0.5345(2) 0.0342(7) Uani 1 1 d . .
H14X H 0.5212 0.5221 0.5658 0.051 Uiso 1 1 calc R U
H14Y H 0.6142 0.5088 0.5736 0.051 Uiso 1 1 calc R U
H14Z H 0.5246 0.4946 0.4994 0.051 Uiso 1 1 calc R U
C12 C 0.6278(2) 0.53823(10) 0.4175(2) 0.0337(7) Uani 1 1 d . .
H12A H 0.5999 0.5183 0.3800 0.051 Uiso 1 1 calc R U
H12B H 0.6851 0.5308 0.4615 0.051 Uiso 1 1 calc R U
H12C H 0.6362 0.5578 0.3857 0.051 Uiso 1 1 calc R U
C13 C 0.6198(3) 0.58893(10) 0.5417(2) 0.0389(8) Uani 1 1 d . .
H13A H 0.6310 0.6084 0.5114 0.058 Uiso 1 1 calc R U
H13B H 0.6761 0.5793 0.5829 0.058 Uiso 1 1 calc R U
H13C H 0.5861 0.5978 0.5703 0.058 Uiso 1 1 calc R U
C14 C 0.3107(3) 0.52228(11) 0.4018(3) 0.0493(10) Uani 1 1 d . .
H14A H 0.2605 0.5248 0.4146 0.074 Uiso 1 1 calc R U
H14B H 0.3533 0.5056 0.4412 0.074 Uiso 1 1 calc R U
H14C H 0.2902 0.5133 0.3448 0.074 Uiso 1 1 calc R U
C15 C 0.2756(2) 0.59565(11) 0.3339(3) 0.0407(8) Uani 1 1 d . .
H15A H 0.2599 0.5875 0.2770 0.061 Uiso 1 1 calc R U
H15B H 0.2970 0.6201 0.3403 0.061 Uiso 1 1 calc R U
H15C H 0.2235 0.5946 0.3443 0.061 Uiso 1 1 calc R U
C16 C 0.3851(3) 0.58446(11) 0.5164(2) 0.0413(8) Uani 1 1 d . .
H16A H 0.4075 0.6087 0.5221 0.062 Uiso 1 1 calc R U
H16B H 0.4285 0.5696 0.5604 0.062 Uiso 1 1 calc R U
H16C H 0.3298 0.5844 0.5214 0.062 Uiso 1 1 calc R U
C17 C 0.6015(3) 0.64598(12) 0.1635(3) 0.0464(9) Uani 1 1 d . .
H17A H 0.5556 0.6530 0.1085 0.070 Uiso 1 1 calc R U
H17B H 0.6207 0.6218 0.1606 0.070 Uiso 1 1 calc R U
H17C H 0.6518 0.6621 0.1803 0.070 Uiso 1 1 calc R U
C18 C 0.5292(3) 0.69624(9) 0.2461(3) 0.0443(9) Uani 1 1 d . .
H18A H 0.4798 0.7030 0.1930 0.066 Uiso 1 1 calc R U
H18B H 0.5808 0.7107 0.2555 0.066 Uiso 1 1 calc R U
H18C H 0.5130 0.7000 0.2917 0.066 Uiso 1 1 calc R U
C19 C 0.6519(2) 0.63814(11) 0.3456(2) 0.0435(9) Uani 1 1 d . .
H19A H 0.6715 0.6137 0.3457 0.065 Uiso 1 1 calc R U
H19B H 0.6339 0.6411 0.3903 0.065 Uiso 1 1 calc R U
H19C H 0.7004 0.6544 0.3548 0.065 Uiso 1 1 calc R U
C20 C 0.3656(2) 0.64255(10) 0.0437(2) 0.0381(8) Uani 1 1 d . .
H20A H 0.3967 0.6251 0.0261 0.057 Uiso 1 1 calc R U
H20B H 0.3943 0.6656 0.0506 0.057 Uiso 1 1 calc R U
H20C H 0.3042 0.6443 0.0013 0.057 Uiso 1 1 calc R U
C21 C 0.3038(2) 0.66304(10) 0.1712(3) 0.0412(8) Uani 1 1 d . .
H21A H 0.3330 0.6860 0.1783 0.062 Uiso 1 1 calc R U
H21B H 0.3006 0.6566 0.2229 0.062 Uiso 1 1 calc R U
H21C H 0.2441 0.6645 0.1253 0.062 Uiso 1 1 calc R U
C22 C 0.3000(2) 0.58664(10) 0.1229(3) 0.0407(8) Uani 1 1 d . .
H22A H 0.2393 0.5919 0.0823 0.061 Uiso 1 1 calc R U
H22B H 0.3004 0.5777 0.1745 0.061 Uiso 1 1 calc R U
H22C H 0.3247 0.5687 0.0997 0.061 Uiso 1 1 calc R U
C23 C 0.5029(2) 0.32906(9) 0.8416(2) 0.0326(7) Uani 1 1 d . .
H23 H 0.4618 0.3171 0.7886 0.039 Uiso 1 1 calc R U
C24 C 0.4808(3) 0.31500(11) 0.9109(3) 0.0463(9) Uani 1 1 d . .
H24A H 0.5198 0.3266 0.9643 0.056 Uiso 1 1 calc R U
H24B H 0.4192 0.3213 0.8974 0.056 Uiso 1 1 calc R U
C25 C 0.4920(4) 0.27499(12) 0.9210(4) 0.0605(12) Uani 1 1 d . .
H25A H 0.4784 0.2671 0.9668 0.073 Uiso 1 1 calc R U
H25B H 0.4503 0.2632 0.8689 0.073 Uiso 1 1 calc R U
C26 C 0.5854(4) 0.26471(12) 0.9405(3) 0.0588(12) Uani 1 1 d . .
H26A H 0.5917 0.2387 0.9454 0.071 Uiso 1 1 calc R U
H26B H 0.6268 0.2752 0.9945 0.071 Uiso 1 1 calc R U
C27 C 0.6083(3) 0.27771(10) 0.8714(3) 0.0433(9) Uani 1 1 d . .
H27A H 0.5698 0.2657 0.8184 0.052 Uiso 1 1 calc R U
H27B H 0.6701 0.2713 0.8858 0.052 Uiso 1 1 calc R U
C28 C 0.5970(2) 0.31806(9) 0.8588(2) 0.0317(7) Uani 1 1 d . .
H28 H 0.6379 0.3293 0.9129 0.038 Uiso 1 1 calc R U
C29 C 0.5349(3) 0.38881(10) 0.9030(2) 0.0402(8) Uani 1 1 d . .
H29A H 0.5338 0.4138 0.8879 0.060 Uiso 1 1 calc R U
H29B H 0.5961 0.3808 0.9330 0.060 Uiso 1 1 calc R U
H29C H 0.5053 0.3860 0.9388 0.060 Uiso 1 1 calc R U
C30 C 0.3958(2) 0.37709(10) 0.7887(3) 0.0393(8) Uani 1 1 d . .
H30A H 0.3885 0.4013 0.7672 0.059 Uiso 1 1 calc R U
H30B H 0.3733 0.3755 0.8305 0.059 Uiso 1 1 calc R U
H30C H 0.3629 0.3608 0.7427 0.059 Uiso 1 1 calc R U
C31 C 0.7172(2) 0.33185(10) 0.8242(2) 0.0394(8) Uani 1 1 d . .
H31A H 0.7386 0.3074 0.8304 0.059 Uiso 1 1 calc R U
H31B H 0.7454 0.3439 0.8782 0.059 Uiso 1 1 calc R U
H31C H 0.7317 0.3442 0.7838 0.059 Uiso 1 1 calc R U
C32 C 0.5811(3) 0.31213(10) 0.7155(2) 0.0365(7) Uani 1 1 d . .
H32A H 0.5908 0.3249 0.6726 0.055 Uiso 1 1 calc R U
H32B H 0.5176 0.3098 0.6978 0.055 Uiso 1 1 calc R U
H32C H 0.6078 0.2886 0.7234 0.055 Uiso 1 1 calc R U
C33 C 0.7264(2) 0.42807(10) 0.8705(2) 0.0405(8) Uani 1 1 d . .
H33A H 0.7243 0.4182 0.8190 0.061 Uiso 1 1 calc R U
H33B H 0.7050 0.4104 0.8973 0.061 Uiso 1 1 calc R U
H33C H 0.7873 0.4345 0.9085 0.061 Uiso 1 1 calc R U
C34 C 0.6628(3) 0.48406(11) 0.9486(2) 0.0414(8) Uani 1 1 d . .
H34A H 0.6271 0.5054 0.9402 0.062 Uiso 1 1 calc R U
H34B H 0.7245 0.4893 0.9865 0.062 Uiso 1 1 calc R U
H34C H 0.6412 0.4654 0.9728 0.062 Uiso 1 1 calc R U
C35 C 0.7137(2) 0.50385(10) 0.8145(3) 0.0412(8) Uani 1 1 d . .
H35A H 0.7108 0.4981 0.7599 0.062 Uiso 1 1 calc R U
H35B H 0.7755 0.5050 0.8563 0.062 Uiso 1 1 calc R U
H35C H 0.6856 0.5268 0.8113 0.062 Uiso 1 1 calc R U
C36 C 0.3697(2) 0.47626(11) 0.6495(3) 0.0475(10) Uani 1 1 d . .
H36A H 0.3878 0.4799 0.6051 0.071 Uiso 1 1 calc R U
H36B H 0.3204 0.4921 0.6406 0.071 Uiso 1 1 calc R U
H36C H 0.3512 0.4516 0.6485 0.071 Uiso 1 1 calc R U
C37 C 0.4214(3) 0.48245(12) 0.8338(3) 0.0496(10) Uani 1 1 d . .
H37A H 0.3693 0.4975 0.8172 0.074 Uiso 1 1 calc R U
H37B H 0.4669 0.4901 0.8883 0.074 Uiso 1 1 calc R U
H37C H 0.4054 0.4578 0.8372 0.074 Uiso 1 1 calc R U
C38 C 0.4874(3) 0.53501(9) 0.7500(3) 0.0438(9) Uani 1 1 d . .
H38A H 0.5010 0.5397 0.7030 0.066 Uiso 1 1 calc R U
H38B H 0.5376 0.5421 0.8022 0.066 Uiso 1 1 calc R U
H38C H 0.4352 0.5486 0.7427 0.066 Uiso 1 1 calc R U
C39 C 0.7280(2) 0.43481(10) 0.6489(2) 0.0370(8) Uani 1 1 d . .
H39A H 0.7811 0.4329 0.6405 0.055 Uiso 1 1 calc R U
H39B H 0.7424 0.4290 0.7070 0.055 Uiso 1 1 calc R U
H39C H 0.7051 0.4590 0.6367 0.055 Uiso 1 1 calc R U
C40 C 0.7020(2) 0.35991(10) 0.5920(3) 0.0379(8) Uani 1 1 d . .
H40A H 0.6615 0.3419 0.5554 0.057 Uiso 1 1 calc R U
H40B H 0.7244 0.3524 0.6503 0.057 Uiso 1 1 calc R U
H40C H 0.7513 0.3629 0.5781 0.057 Uiso 1 1 calc R U
C41 C 0.6176(2) 0.41858(10) 0.4682(2) 0.0363(7) Uani 1 1 d . .
H41A H 0.5750 0.4025 0.4269 0.054 Uiso 1 1 calc R U
H41B H 0.6722 0.4187 0.4620 0.054 Uiso 1 1 calc R U
H41C H 0.5930 0.4425 0.4594 0.054 Uiso 1 1 calc R U
C42 C 0.3852(2) 0.37178(9) 0.5805(2) 0.0321(7) Uani 1 1 d . .
H42A H 0.3285 0.3628 0.5387 0.048 Uiso 1 1 calc R U
H42B H 0.3751 0.3918 0.6100 0.048 Uiso 1 1 calc R U
H42C H 0.4164 0.3530 0.6206 0.048 Uiso 1 1 calc R U
C43 C 0.4596(2) 0.34724(9) 0.4644(2) 0.0317(7) Uani 1 1 d . .
H43A H 0.4003 0.3376 0.4320 0.047 Uiso 1 1 calc R U
H43B H 0.4976 0.3290 0.5023 0.047 Uiso 1 1 calc R U
H43C H 0.4838 0.3548 0.4264 0.047 Uiso 1 1 calc R U
C44 C 0.3828(2) 0.42000(10) 0.4471(2) 0.0365(8) Uani 1 1 d . .
H44A H 0.4150 0.4293 0.4174 0.055 Uiso 1 1 calc R U
H44B H 0.3683 0.4395 0.4749 0.055 Uiso 1 1 calc R U
H44C H 0.3284 0.4086 0.4072 0.055 Uiso 1 1 calc R U
C45 C 0.5658(2) 0.64468(9) 0.8602(2) 0.0325(7) Uani 1 1 d . .
H45 H 0.5312 0.6261 0.8188 0.039 Uiso 1 1 calc R U
C46 C 0.5812(3) 0.63090(10) 0.9469(3) 0.0427(9) Uani 1 1 d . .
H46A H 0.6177 0.6481 0.9903 0.051 Uiso 1 1 calc R U
H46B H 0.5240 0.6286 0.9488 0.051 Uiso 1 1 calc R U
C47 C 0.6277(4) 0.59491(11) 0.9651(3) 0.0536(11) Uani 1 1 d . .
H47A H 0.6397 0.5871 1.0220 0.064 Uiso 1 1 calc R U
H47B H 0.5887 0.5772 0.9250 0.064 Uiso 1 1 calc R U
C48 C 0.7129(3) 0.59692(11) 0.9583(3) 0.0530(11) Uani 1 1 d . .
H48A H 0.7390 0.5730 0.9657 0.064 Uiso 1 1 calc R U
H48B H 0.7549 0.6122 1.0035 0.064 Uiso 1 1 calc R U
C49 C 0.6992(3) 0.61172(10) 0.8743(3) 0.0434(9) Uani 1 1 d . .
H49A H 0.6630 0.5950 0.8296 0.052 Uiso 1 1 calc R U
H49B H 0.7571 0.6140 0.8735 0.052 Uiso 1 1 calc R U
C50 C 0.6534(2) 0.64810(9) 0.8563(2) 0.0306(7) Uani 1 1 d . .
H50 H 0.6913 0.6641 0.9031 0.037 Uiso 1 1 calc R U
C51 C 0.4192(3) 0.67005(13) 0.8051(4) 0.0588(13) Uani 1 1 d . .
H51A H 0.3851 0.6918 0.7843 0.088 Uiso 1 1 calc R U
H51B H 0.4096 0.6607 0.8514 0.088 Uiso 1 1 calc R U
H51C H 0.4002 0.6525 0.7600 0.088 Uiso 1 1 calc R U
C52 C 0.5421(3) 0.70449(11) 0.9003(3) 0.0466(9) Uani 1 1 d . .
H52A H 0.5128 0.7270 0.8770 0.070 Uiso 1 1 calc R U
H52B H 0.6061 0.7076 0.9238 0.070 Uiso 1 1 calc R U
H52C H 0.5265 0.6968 0.9444 0.070 Uiso 1 1 calc R U
C53 C 0.7301(3) 0.67350(12) 0.7820(3) 0.0468(9) Uani 1 1 d . .
H53A H 0.7592 0.6516 0.7782 0.070 Uiso 1 1 calc R U
H53B H 0.7666 0.6854 0.8350 0.070 Uiso 1 1 calc R U
H53C H 0.7222 0.6891 0.7355 0.070 Uiso 1 1 calc R U
C54 C 0.5931(3) 0.64386(10) 0.7041(2) 0.0401(8) Uani 1 1 d . .
H54A H 0.5883 0.6565 0.6544 0.060 Uiso 1 1 calc R U
H54B H 0.5340 0.6397 0.6995 0.060 Uiso 1 1 calc R U
H54C H 0.6227 0.6211 0.7085 0.060 Uiso 1 1 calc R U
C55 C 0.6272(3) 0.80724(12) 0.9373(2) 0.0453(9) Uani 1 1 d . .
H55A H 0.5912 0.8280 0.9344 0.068 Uiso 1 1 calc R U
H55B H 0.6891 0.8122 0.9752 0.068 Uiso 1 1 calc R U
H55C H 0.6071 0.7869 0.9581 0.068 Uiso 1 1 calc R U
C56 C 0.7052(2) 0.76337(13) 0.8486(3) 0.0474(10) Uani 1 1 d . .
H56A H 0.7042 0.7568 0.7951 0.071 Uiso 1 1 calc R U
H56B H 0.6948 0.7423 0.8748 0.071 Uiso 1 1 calc R U
H56C H 0.7628 0.7735 0.8854 0.071 Uiso 1 1 calc R U
C57 C 0.6519(3) 0.83868(12) 0.7941(3) 0.0508(10) Uani 1 1 d . .
H57A H 0.6508 0.8344 0.7395 0.076 Uiso 1 1 calc R U
H57B H 0.7119 0.8451 0.8346 0.076 Uiso 1 1 calc R U
H57C H 0.6116 0.8580 0.7894 0.076 Uiso 1 1 calc R U
C58 C 0.4208(3) 0.84157(11) 0.7969(3) 0.0497(11) Uani 1 1 d . .
H58A H 0.4546 0.8596 0.7843 0.074 Uiso 1 1 calc R U
H58B H 0.4486 0.8370 0.8571 0.074 Uiso 1 1 calc R U
H58C H 0.3604 0.8500 0.7793 0.074 Uiso 1 1 calc R U
C59 C 0.3443(2) 0.76848(11) 0.7608(3) 0.0435(9) Uani 1 1 d . .
H59A H 0.2873 0.7799 0.7454 0.065 Uiso 1 1 calc R U
H59B H 0.3714 0.7625 0.8203 0.065 Uiso 1 1 calc R U
H59C H 0.3355 0.7468 0.7278 0.065 Uiso 1 1 calc R U
C60 C 0.3536(2) 0.81126(11) 0.6252(2) 0.0422(8) Uani 1 1 d . .
H60A H 0.3446 0.7900 0.5910 0.063 Uiso 1 1 calc R U
H60B H 0.3863 0.8289 0.6098 0.063 Uiso 1 1 calc R U
H60C H 0.2963 0.8210 0.6156 0.063 Uiso 1 1 calc R U
C61 C 0.7230(2) 0.76399(10) 0.6388(2) 0.0363(7) Uani 1 1 d . .
H61A H 0.7649 0.7695 0.6165 0.054 Uiso 1 1 calc R U
H61B H 0.7530 0.7506 0.6908 0.054 Uiso 1 1 calc R U
H61C H 0.6995 0.7860 0.6499 0.054 Uiso 1 1 calc R U
C62 C 0.6810(3) 0.69365(9) 0.5519(3) 0.0403(8) Uani 1 1 d . .
H62A H 0.6378 0.6799 0.5052 0.060 Uiso 1 1 calc R U
H62B H 0.6993 0.6802 0.6038 0.060 Uiso 1 1 calc R U
H62C H 0.7325 0.6984 0.5421 0.060 Uiso 1 1 calc R U
C63 C 0.5991(2) 0.75919(9) 0.4566(2) 0.0346(7) Uani 1 1 d . .
H63A H 0.5493 0.7467 0.4127 0.052 Uiso 1 1 calc R U
H63B H 0.6496 0.7586 0.4437 0.052 Uiso 1 1 calc R U
H63C H 0.5826 0.7838 0.4595 0.052 Uiso 1 1 calc R U
C64 C 0.3822(2) 0.70301(10) 0.5786(2) 0.0332(7) Uani 1 1 d . .
H64A H 0.3218 0.6970 0.5387 0.050 Uiso 1 1 calc R U
H64B H 0.3811 0.7219 0.6157 0.050 Uiso 1 1 calc R U
H64C H 0.4111 0.6821 0.6119 0.050 Uiso 1 1 calc R U
C65 C 0.4452(2) 0.67989(8) 0.4523(2) 0.0340(7) Uani 1 1 d . .
H65A H 0.3847 0.6716 0.4192 0.051 Uiso 1 1 calc R U
H65B H 0.4811 0.6606 0.4877 0.051 Uiso 1 1 calc R U
H65C H 0.4699 0.6876 0.4148 0.051 Uiso 1 1 calc R U
C66 C 0.3722(2) 0.75246(9) 0.4429(2) 0.0350(7) Uani 1 1 d . .
H66A H 0.3996 0.7602 0.4076 0.052 Uiso 1 1 calc R U
H66B H 0.3648 0.7729 0.4731 0.052 Uiso 1 1 calc R U
H66C H 0.3145 0.7420 0.4080 0.052 Uiso 1 1 calc R U
C67 C -0.0343(2) 0.52360(9) 0.1774(2) 0.0341(7) Uani 1 1 d . .
H67 H 0.0284 0.5297 0.2152 0.041 Uiso 1 1 calc R U
C68 C -0.0800(3) 0.55825(10) 0.1346(3) 0.0500(10) Uani 1 1 d . .
H68A H -0.1429 0.5534 0.0979 0.060 Uiso 1 1 calc R U
H68B H -0.0767 0.5754 0.1778 0.060 Uiso 1 1 calc R U
C69 C -0.0383(4) 0.57469(11) 0.0829(3) 0.0676(15) Uani 1 1 d . .
H69A H -0.0712 0.5963 0.0548 0.081 Uiso 1 1 calc R U
H69B H 0.0233 0.5816 0.1200 0.081 Uiso 1 1 calc R U
C70 C -0.0393(4) 0.54855(12) 0.0176(3) 0.0651(14) Uani 1 1 d . .
H70A H -0.0105 0.5593 -0.0145 0.078 Uiso 1 1 calc R U
H70B H -0.1009 0.5428 -0.0218 0.078 Uiso 1 1 calc R U
C71 C 0.0096(4) 0.51484(12) 0.0607(3) 0.0537(11) Uani 1 1 d . .
H71A H 0.0719 0.5206 0.0979 0.064 Uiso 1 1 calc R U
H71B H 0.0085 0.4979 0.0181 0.064 Uiso 1 1 calc R U
C72 C -0.0327(2) 0.49758(9) 0.1122(2) 0.0323(7) Uani 1 1 d . .
H72 H -0.0956 0.4928 0.0724 0.039 Uiso 1 1 calc R U
C73 C -0.1656(3) 0.50097(11) 0.1863(3) 0.0421(8) Uani 1 1 d . .
H73A H -0.1967 0.5237 0.1727 0.063 Uiso 1 1 calc R U
H73B H -0.1841 0.4872 0.2221 0.063 Uiso 1 1 calc R U
H73C H -0.1796 0.4878 0.1347 0.063 Uiso 1 1 calc R U
C74 C -0.0524(3) 0.52853(10) 0.3039(2) 0.0475(10) Uani 1 1 d . .
H74A H -0.0892 0.5498 0.2878 0.071 Uiso 1 1 calc R U
H74B H 0.0099 0.5354 0.3303 0.071 Uiso 1 1 calc R U
H74C H -0.0654 0.5147 0.3434 0.071 Uiso 1 1 calc R U
C75 C -0.0139(3) 0.43617(10) 0.0845(3) 0.0418(8) Uani 1 1 d . .
H75A H -0.0776 0.4357 0.0485 0.063 Uiso 1 1 calc R U
H75B H 0.0053 0.4130 0.1109 0.063 Uiso 1 1 calc R U
H75C H 0.0169 0.4417 0.0508 0.063 Uiso 1 1 calc R U
C76 C 0.1016(3) 0.46397(13) 0.2009(3) 0.0475(9) Uani 1 1 d . .
H76A H 0.1313 0.4681 0.1656 0.071 Uiso 1 1 calc R U
H76B H 0.1209 0.4413 0.2299 0.071 Uiso 1 1 calc R U
H76C H 0.1165 0.4831 0.2421 0.071 Uiso 1 1 calc R U
C77 C -0.2154(2) 0.40354(11) 0.3494(2) 0.0385(8) Uani 1 1 d . .
H77A H -0.2300 0.4094 0.2913 0.058 Uiso 1 1 calc R U
H77B H -0.2687 0.4049 0.3577 0.058 Uiso 1 1 calc R U
H77C H -0.1914 0.3795 0.3619 0.058 Uiso 1 1 calc R U
C78 C -0.1913(3) 0.47927(10) 0.4020(3) 0.0402(8) Uani 1 1 d . .
H78A H -0.2131 0.4858 0.3431 0.060 Uiso 1 1 calc R U
H78B H -0.1512 0.4976 0.4372 0.060 Uiso 1 1 calc R U
H78C H -0.2411 0.4769 0.4155 0.060 Uiso 1 1 calc R U
C79 C -0.1105(2) 0.42166(10) 0.5297(2) 0.0337(7) Uani 1 1 d . .
H79A H -0.1663 0.4219 0.5338 0.050 Uiso 1 1 calc R U
H79B H -0.0689 0.4380 0.5709 0.050 Uiso 1 1 calc R U
H79C H -0.0859 0.3977 0.5405 0.050 Uiso 1 1 calc R U
C80 C 0.1305(2) 0.46443(10) 0.4233(2) 0.0348(7) Uani 1 1 d . .
H80A H 0.1373 0.4442 0.3924 0.052 Uiso 1 1 calc R U
H80B H 0.1885 0.4718 0.4660 0.052 Uiso 1 1 calc R U
H80C H 0.1027 0.4841 0.3847 0.052 Uiso 1 1 calc R U
C81 C 0.1269(2) 0.41850(9) 0.5578(2) 0.0347(7) Uani 1 1 d . .
H81A H 0.1434 0.3988 0.5322 0.052 Uiso 1 1 calc R U
H81B H 0.0922 0.4096 0.5854 0.052 Uiso 1 1 calc R U
H81C H 0.1802 0.4301 0.5991 0.052 Uiso 1 1 calc R U
C82 C 0.0545(2) 0.49147(8) 0.5369(2) 0.0321(7) Uani 1 1 d . .
H82A H 0.0188 0.5100 0.4984 0.048 Uiso 1 1 calc R U
H82B H 0.1143 0.5004 0.5706 0.048 Uiso 1 1 calc R U
H82C H 0.0280 0.4847 0.5736 0.048 Uiso 1 1 calc R U
C83 C -0.1928(3) 0.33185(11) 0.1894(3) 0.0449(9) Uani 1 1 d . .
H83A H -0.2499 0.3280 0.1411 0.067 Uiso 1 1 calc R U
H83B H -0.2021 0.3403 0.2367 0.067 Uiso 1 1 calc R U
H83C H -0.1598 0.3096 0.2044 0.067 Uiso 1 1 calc R U
C84 C -0.1266(3) 0.34948(10) 0.0633(2) 0.0412(8) Uani 1 1 d . .
H84A H -0.1862 0.3423 0.0234 0.062 Uiso 1 1 calc R U
H84B H -0.0869 0.3291 0.0762 0.062 Uiso 1 1 calc R U
H84C H -0.1059 0.3684 0.0388 0.062 Uiso 1 1 calc R U
C85 C -0.2005(3) 0.40668(11) 0.1297(3) 0.0437(9) Uani 1 1 d . .
H85A H -0.1762 0.4239 0.1045 0.066 Uiso 1 1 calc R U
H85B H -0.2027 0.4173 0.1787 0.066 Uiso 1 1 calc R U
H85C H -0.2601 0.4000 0.0889 0.066 Uiso 1 1 calc R U
C86 C 0.1187(4) 0.35187(19) 0.2058(4) 0.086(2) Uani 1 1 d . .
H86A H 0.0765 0.3545 0.1469 0.129 Uiso 1 1 calc R U
H86B H 0.1540 0.3305 0.2127 0.129 Uiso 1 1 calc R U
H86C H 0.1577 0.3725 0.2237 0.129 Uiso 1 1 calc R U
C87 C 0.0314(3) 0.29939(11) 0.2689(3) 0.0598(13) Uani 1 1 d . .
H87A H -0.0045 0.2917 0.2112 0.090 Uiso 1 1 calc R U
H87B H -0.0015 0.2957 0.3015 0.090 Uiso 1 1 calc R U
H87C H 0.0861 0.2856 0.2934 0.090 Uiso 1 1 calc R U
C88 C 0.1420(2) 0.35597(12) 0.3808(3) 0.0466(10) Uani 1 1 d . .
H88A H 0.1962 0.3429 0.3921 0.070 Uiso 1 1 calc R U
H88B H 0.1182 0.3477 0.4186 0.070 Uiso 1 1 calc R U
H88C H 0.1552 0.3813 0.3898 0.070 Uiso 1 1 calc R U
C89 C 0.1004(2) 0.34594(9) 0.9187(2) 0.0304(6) Uani 1 1 d . .
H89 H 0.1581 0.3339 0.9519 0.036 Uiso 1 1 calc R U
C90 C 0.1105(2) 0.36680(8) 0.8501(2) 0.0299(7) Uani 1 1 d . .
H90 H 0.0550 0.3807 0.8203 0.036 Uiso 1 1 calc R U
C91 C 0.1858(3) 0.39390(9) 0.8893(2) 0.0389(8) Uani 1 1 d . .
H91A H 0.2422 0.3812 0.9201 0.047 Uiso 1 1 calc R U
H91B H 0.1902 0.4078 0.8443 0.047 Uiso 1 1 calc R U
C92 C 0.1713(3) 0.41897(10) 0.9486(3) 0.0476(10) Uani 1 1 d . .
H92A H 0.1176 0.4332 0.9172 0.057 Uiso 1 1 calc R U
H92B H 0.2220 0.4353 0.9743 0.057 Uiso 1 1 calc R U
C93 C 0.1614(3) 0.39794(11) 1.0167(3) 0.0474(9) Uani 1 1 d . .
H93A H 0.1493 0.4143 1.0535 0.057 Uiso 1 1 calc R U
H93B H 0.2171 0.3854 1.0511 0.057 Uiso 1 1 calc R U
C94 C 0.0865(3) 0.37120(11) 0.9787(3) 0.0446(9) Uani 1 1 d . .
H94A H 0.0301 0.3840 0.9482 0.054 Uiso 1 1 calc R U
H94B H 0.0826 0.3574 1.0239 0.054 Uiso 1 1 calc R U
C95 C 0.0378(3) 0.29281(11) 0.9485(3) 0.0464(9) Uani 1 1 d . .
H95A H 0.0033 0.2716 0.9226 0.070 Uiso 1 1 calc R U
H95B H 0.0136 0.3043 0.9830 0.070 Uiso 1 1 calc R U
H95C H 0.0992 0.2862 0.9836 0.070 Uiso 1 1 calc R U
C96 C -0.0564(2) 0.33074(11) 0.8375(3) 0.0454(9) Uani 1 1 d . .
H96A H -0.0586 0.3480 0.7956 0.068 Uiso 1 1 calc R U
H96B H -0.0746 0.3422 0.8765 0.068 Uiso 1 1 calc R U
H96C H -0.0962 0.3110 0.8097 0.068 Uiso 1 1 calc R U
C97 C 0.2042(2) 0.32648(10) 0.8171(2) 0.0367(7) Uani 1 1 d . .
H97A H 0.2014 0.3077 0.7781 0.055 Uiso 1 1 calc R U
H97B H 0.2209 0.3162 0.8724 0.055 Uiso 1 1 calc R U
H97C H 0.2481 0.3441 0.8207 0.055 Uiso 1 1 calc R U
C98 C 0.0988(3) 0.36251(11) 0.7100(2) 0.0443(9) Uani 1 1 d . .
H98A H 0.0958 0.3457 0.6671 0.066 Uiso 1 1 calc R U
H98B H 0.1458 0.3797 0.7203 0.066 Uiso 1 1 calc R U
H98C H 0.0424 0.3749 0.6909 0.066 Uiso 1 1 calc R U
C99 C -0.1075(2) 0.30284(9) 0.6046(2) 0.0325(7) Uani 1 1 d . .
H99A H -0.1663 0.3099 0.5628 0.049 Uiso 1 1 calc R U
H99B H -0.0778 0.3232 0.6397 0.049 Uiso 1 1 calc R U
H99C H -0.1129 0.2839 0.6394 0.049 Uiso 1 1 calc R U
C100 C -0.0365(2) 0.32456(9) 0.4835(2) 0.0326(7) Uani 1 1 d . .
H10D H -0.0067 0.3168 0.4503 0.049 Uiso 1 1 calc R U
H10E H -0.0038 0.3443 0.5194 0.049 Uiso 1 1 calc R U
H10F H -0.0965 0.3323 0.4461 0.049 Uiso 1 1 calc R U
C101 C -0.1134(2) 0.25358(9) 0.4702(2) 0.0324(7) Uani 1 1 d . .
H10G H -0.1688 0.2650 0.4323 0.049 Uiso 1 1 calc R U
H10H H -0.1260 0.2336 0.4983 0.049 Uiso 1 1 calc R U
H10I H -0.0830 0.2450 0.4383 0.049 Uiso 1 1 calc R U
C102 C 0.2092(2) 0.30852(10) 0.6079(3) 0.0390(8) Uani 1 1 d . .
H10J H 0.2566 0.3036 0.5922 0.058 Uiso 1 1 calc R U
H10K H 0.2345 0.3174 0.6653 0.058 Uiso 1 1 calc R U
H10L H 0.1694 0.3263 0.5701 0.058 Uiso 1 1 calc R U
C103 C 0.1206(2) 0.24811(9) 0.4942(2) 0.0336(7) Uani 1 1 d . .
H10M H 0.0813 0.2643 0.4509 0.050 Uiso 1 1 calc R U
H10N H 0.0920 0.2250 0.4873 0.050 Uiso 1 1 calc R U
H10O H 0.1756 0.2454 0.4892 0.050 Uiso 1 1 calc R U
C104 C 0.2295(2) 0.23537(11) 0.6770(2) 0.0403(8) Uani 1 1 d . .
H10P H 0.2010 0.2128 0.6771 0.060 Uiso 1 1 calc R U
H10Q H 0.2542 0.2458 0.7330 0.060 Uiso 1 1 calc R U
H10R H 0.2768 0.2313 0.6606 0.060 Uiso 1 1 calc R U
C105 C -0.1567(2) 0.23274(10) 0.7757(2) 0.0391(8) Uani 1 1 d . .
H10S H -0.1626 0.2549 0.7453 0.059 Uiso 1 1 calc R U
H10T H -0.1320 0.2377 0.8357 0.059 Uiso 1 1 calc R U
H10U H -0.2148 0.2217 0.7568 0.059 Uiso 1 1 calc R U
C106 C -0.1410(2) 0.19234(11) 0.6398(2) 0.0385(8) Uani 1 1 d . .
H10V H -0.1466 0.2142 0.6085 0.058 Uiso 1 1 calc R U
H10W H -0.1997 0.1829 0.6260 0.058 Uiso 1 1 calc R U
H10X H -0.1075 0.1749 0.6248 0.058 Uiso 1 1 calc R U
C107 C -0.0853(3) 0.15858(10) 0.8058(3) 0.0430(9) Uani 1 1 d . .
H10Y H -0.1465 0.1505 0.7835 0.064 Uiso 1 1 calc R U
H10Z H -0.0613 0.1619 0.8663 0.064 Uiso 1 1 calc R U
H110 H -0.0502 0.1409 0.7939 0.064 Uiso 1 1 calc R U
C108 C 0.1097(3) 0.19072(11) 0.9609(2) 0.0426(9) Uani 1 1 d . .
H111 H 0.0778 0.2091 0.9749 0.064 Uiso 1 1 calc R U
H112 H 0.1698 0.1888 1.0058 0.064 Uiso 1 1 calc R U
H113 H 0.0793 0.1680 0.9541 0.064 Uiso 1 1 calc R U
C109 C 0.2054(2) 0.23643(11) 0.8914(3) 0.0449(9) Uani 1 1 d . .
H114 H 0.2104 0.2446 0.8417 0.067 Uiso 1 1 calc R U
H115 H 0.2611 0.2256 0.9304 0.067 Uiso 1 1 calc R U
H116 H 0.1921 0.2566 0.9185 0.067 Uiso 1 1 calc R U
C110 C 0.1560(3) 0.16202(11) 0.8278(3) 0.0474(9) Uani 1 1 d . .
H11A H 0.1115 0.1433 0.8115 0.071 Uiso 1 1 calc R U
H11B H 0.2104 0.1539 0.8748 0.071 Uiso 1 1 calc R U
H11C H 0.1681 0.1678 0.7804 0.071 Uiso 1 1 calc R U
C111 C 0.1059(2) 0.67887(8) 0.90044(19) 0.0255(6) Uani 1 1 d . .
H11D H 0.1655 0.6681 0.9324 0.031 Uiso 1 1 calc R U
C112 C 0.0891(3) 0.70244(10) 0.9623(2) 0.0365(7) Uani 1 1 d . .
H11E H 0.0308 0.7139 0.9329 0.044 Uiso 1 1 calc R U
H11F H 0.0880 0.6875 1.0074 0.044 Uiso 1 1 calc R U
C113 C 0.1600(3) 0.73080(10) 1.0007(2) 0.0414(8) Uani 1 1 d . .
H11G H 0.1458 0.7461 1.0379 0.050 Uiso 1 1 calc R U
H11H H 0.2176 0.7194 1.0346 0.050 Uiso 1 1 calc R U
C114 C 0.1662(3) 0.75324(9) 0.9330(2) 0.0389(8) Uani 1 1 d . .
H11I H 0.2146 0.7706 0.9588 0.047 Uiso 1 1 calc R U
H11J H 0.1105 0.7665 0.9026 0.047 Uiso 1 1 calc R U
C115 C 0.1831(2) 0.72999(8) 0.8721(2) 0.0338(7) Uani 1 1 d . .
H11K H 0.2409 0.7181 0.9020 0.041 Uiso 1 1 calc R U
H11L H 0.1855 0.7450 0.8277 0.041 Uiso 1 1 calc R U
C116 C 0.1110(2) 0.70194(8) 0.83219(19) 0.0256(6) Uani 1 1 d . .
H11M H 0.0538 0.7149 0.8046 0.031 Uiso 1 1 calc R U
C117 C -0.0483(2) 0.66077(11) 0.8201(3) 0.0457(9) Uani 1 1 d . .
H11N H -0.0538 0.6781 0.7774 0.069 Uiso 1 1 calc R U
H11O H -0.0668 0.6716 0.8597 0.069 Uiso 1 1 calc R U
H11P H -0.0858 0.6403 0.7935 0.069 Uiso 1 1 calc R U
C118 C 0.0523(3) 0.62322(10) 0.9290(3) 0.0440(9) Uani 1 1 d . .
H11Q H 0.0204 0.6016 0.9021 0.066 Uiso 1 1 calc R U
H11R H 0.0276 0.6330 0.9649 0.066 Uiso 1 1 calc R U
H11S H 0.1147 0.6177 0.9629 0.066 Uiso 1 1 calc R U
C119 C 0.0924(3) 0.70066(10) 0.6897(2) 0.0377(8) Uani 1 1 d . .
H11T H 0.0901 0.6849 0.6453 0.057 Uiso 1 1 calc R U
H11U H 0.1356 0.7195 0.6988 0.057 Uiso 1 1 calc R U
H11V H 0.0342 0.7112 0.6734 0.057 Uiso 1 1 calc R U
C120 C 0.2075(2) 0.66668(9) 0.7928(2) 0.0349(7) Uani 1 1 d . .
H12D H 0.2068 0.6493 0.7518 0.052 Uiso 1 1 calc R U
H12E H 0.2283 0.6553 0.8475 0.052 Uiso 1 1 calc R U
H12F H 0.2471 0.6862 0.7964 0.052 Uiso 1 1 calc R U
C121 C -0.1438(2) 0.56573(10) 0.7595(2) 0.0359(7) Uani 1 1 d . .
H12G H -0.1507 0.5875 0.7275 0.054 Uiso 1 1 calc R U
H12H H -0.1198 0.5714 0.8190 0.054 Uiso 1 1 calc R U
H12I H -0.2013 0.5542 0.7411 0.054 Uiso 1 1 calc R U
C122 C -0.0654(2) 0.49279(9) 0.7980(3) 0.0399(8) Uani 1 1 d . .
H12J H -0.1251 0.4829 0.7746 0.060 Uiso 1 1 calc R U
H12K H -0.0451 0.4977 0.8575 0.060 Uiso 1 1 calc R U
H12L H -0.0256 0.4757 0.7911 0.060 Uiso 1 1 calc R U
C123 C -0.1275(2) 0.52361(11) 0.6276(2) 0.0407(8) Uani 1 1 d . .
H12M H -0.1328 0.5448 0.5941 0.061 Uiso 1 1 calc R U
H12N H -0.1864 0.5148 0.6154 0.061 Uiso 1 1 calc R U
H12O H -0.0950 0.5053 0.6139 0.061 Uiso 1 1 calc R U
C124 C 0.2189(2) 0.57281(11) 0.8630(3) 0.0418(9) Uani 1 1 d . .
H12P H 0.2192 0.5817 0.8117 0.063 Uiso 1 1 calc R U
H12Q H 0.2768 0.5628 0.8993 0.063 Uiso 1 1 calc R U
H12R H 0.2060 0.5923 0.8921 0.063 Uiso 1 1 calc R U
C125 C 0.1414(3) 0.52307(10) 0.9404(2) 0.0395(8) Uani 1 1 d . .
H12S H 0.1042 0.5023 0.9332 0.059 Uiso 1 1 calc R U
H12T H 0.1222 0.5423 0.9651 0.059 Uiso 1 1 calc R U
H12U H 0.2029 0.5171 0.9774 0.059 Uiso 1 1 calc R U
C126 C 0.1710(3) 0.49810(10) 0.7962(3) 0.0427(8) Uani 1 1 d . .
H12V H 0.1273 0.4791 0.7810 0.064 Uiso 1 1 calc R U
H12W H 0.2274 0.4898 0.8400 0.064 Uiso 1 1 calc R U
H12X H 0.1785 0.5051 0.7470 0.064 Uiso 1 1 calc R U
C127 C -0.0391(2) 0.65796(8) 0.4563(2) 0.0302(7) Uani 1 1 d . .
H12Y H -0.0131 0.6494 0.4205 0.045 Uiso 1 1 calc R U
H12Z H -0.0037 0.6776 0.4906 0.045 Uiso 1 1 calc R U
H117 H -0.0994 0.6661 0.4215 0.045 Uiso 1 1 calc R U
C128 C -0.1080(2) 0.63726(9) 0.5801(2) 0.0330(7) Uani 1 1 d . .
H11W H -0.1141 0.6184 0.6147 0.049 Uiso 1 1 calc R U
H118 H -0.1664 0.6445 0.5380 0.049 Uiso 1 1 calc R U
H119 H -0.0780 0.6576 0.6155 0.049 Uiso 1 1 calc R U
C129 C -0.1116(2) 0.58601(9) 0.4497(2) 0.0325(7) Uani 1 1 d . .
H11X H -0.1670 0.5967 0.4098 0.049 Uiso 1 1 calc R U
H11Y H -0.1243 0.5669 0.4798 0.049 Uiso 1 1 calc R U
H11Z H -0.0800 0.5764 0.4198 0.049 Uiso 1 1 calc R U
C130 C 0.2362(2) 0.57461(10) 0.6541(2) 0.0376(8) Uani 1 1 d . .
H13D H 0.2115 0.5516 0.6578 0.056 Uiso 1 1 calc R U
H13E H 0.2613 0.5861 0.7090 0.056 Uiso 1 1 calc R U
H13F H 0.2825 0.5712 0.6361 0.056 Uiso 1 1 calc R U
C131 C 0.1208(2) 0.58334(10) 0.4712(2) 0.0333(7) Uani 1 1 d . .
H13G H 0.0737 0.5969 0.4272 0.050 Uiso 1 1 calc R U
H13H H 0.1017 0.5588 0.4698 0.050 Uiso 1 1 calc R U
H13I H 0.1737 0.5839 0.4622 0.050 Uiso 1 1 calc R U
C132 C 0.2029(2) 0.64642(9) 0.5772(2) 0.0312(7) Uani 1 1 d . .
H13J H 0.2503 0.6421 0.5611 0.047 Uiso 1 1 calc R U
H13K H 0.2278 0.6566 0.6335 0.047 Uiso 1 1 calc R U
H13L H 0.1602 0.6630 0.5377 0.047 Uiso 1 1 calc R U

loop_
_atom_site_aniso_label
_atom_site_aniso_U_11
_atom_site_aniso_U_22
_atom_site_aniso_U_33
_atom_site_aniso_U_23
_atom_site_aniso_U_13
_atom_site_aniso_U_12
Na1 0.0284(5) 0.0241(5) 0.0242(6) -0.0006(4) 0.0133(5) 0.0018(4)
Na2 0.0450(7) 0.0218(5) 0.0296(6) -0.0001(5) 0.0229(6) 0.0005(5)
Na3 0.0300(6) 0.0256(6) 0.0249(6) 0.0009(5) 0.0140(5) -0.0018(4)
Na4 0.0460(7) 0.0222(5) 0.0284(6) 0.0019(5) 0.0217(6) 0.0021(5)
Na5 0.0282(6) 0.0272(6) 0.0267(6) 0.0020(5) 0.0121(5) 0.0015(4)
Na6 0.0401(7) 0.0230(5) 0.0294(6) 0.0006(5) 0.0194(5) 0.0000(5)
Na7 0.0314(6) 0.0256(6) 0.0252(6) 0.0010(5) 0.0141(5) -0.0007(4)
Na8 0.0441(7) 0.0222(5) 0.0287(6) 0.0019(5) 0.0210(6) 0.0015(5)
Na9 0.0303(6) 0.0250(5) 0.0263(6) -0.0006(5) 0.0125(5) -0.0004(4)
Na10 0.0387(6) 0.0219(5) 0.0297(6) 0.0001(5) 0.0197(5) 0.0004(5)
Na11 0.0295(6) 0.0237(5) 0.0262(6) -0.0002(5) 0.0132(5) -0.0007(4)
Na12 0.0402(7) 0.0216(5) 0.0284(6) -0.0011(5) 0.0201(5) -0.0028(5)
Si1 0.0299(4) 0.0217(3) 0.0221(4) 0.0019(3) 0.0129(3) 0.0042(3)
Si2 0.0300(4) 0.0264(4) 0.0308(4) 0.0055(3) 0.0196(3) 0.0034(3)
Si3 0.0252(4) 0.0263(4) 0.0249(4) 0.0003(3) 0.0110(3) -0.0038(3)
Si4 0.0240(4) 0.0289(4) 0.0246(4) 0.0043(3) 0.0084(3) 0.0012(3)
Si5 0.0255(4) 0.0298(4) 0.0237(4) -0.0019(3) 0.0103(3) -0.0018(3)
Si6 0.0263(4) 0.0300(4) 0.0297(4) -0.0046(3) 0.0112(3) 0.0031(3)
Si7 0.0255(4) 0.0242(4) 0.0254(4) -0.0014(3) 0.0147(3) 0.0003(3)
Si8 0.0255(4) 0.0215(3) 0.0231(4) -0.0009(3) 0.0118(3) -0.0017(3)
Si9 0.0266(4) 0.0397(5) 0.0248(4) -0.0066(4) 0.0107(3) -0.0003(3)
Si10 0.0261(4) 0.0276(4) 0.0298(4) -0.0012(3) 0.0133(3) 0.0031(3)
Si11 0.0274(4) 0.0237(4) 0.0289(4) -0.0025(3) 0.0174(3) -0.0030(3)
Si12 0.0264(4) 0.0220(3) 0.0227(4) -0.0014(3) 0.0113(3) -0.0046(3)
Si13 0.0258(4) 0.0253(4) 0.0256(4) 0.0001(3) 0.0151(3) 0.0018(3)
Si14 0.0263(4) 0.0212(3) 0.0228(4) 0.0000(3) 0.0122(3) -0.0026(3)
Si15 0.0315(4) 0.0274(4) 0.0237(4) -0.0013(3) 0.0099(3) -0.0013(3)
Si16 0.0370(4) 0.0344(4) 0.0253(4) -0.0011(3) 0.0128(4) 0.0106(4)
Si17 0.0262(4) 0.0202(3) 0.0222(4) 0.0017(3) 0.0125(3) 0.0042(3)
Si18 0.0262(4) 0.0245(4) 0.0273(4) 0.0001(3) 0.0161(3) 0.0008(3)
Si19 0.0247(4) 0.0300(4) 0.0227(4) 0.0002(3) 0.0102(3) -0.0044(3)
Si20 0.0243(4) 0.0320(4) 0.0249(4) 0.0059(3) 0.0082(3) -0.0014(3)
Si21 0.0262(4) 0.0264(4) 0.0258(4) 0.0007(3) 0.0121(3) -0.0056(3)
Si22 0.0269(4) 0.0269(4) 0.0239(4) 0.0027(3) 0.0099(3) -0.0034(3)
Si23 0.0244(3) 0.0207(3) 0.0235(4) 0.0024(3) 0.0124(3) 0.0020(3)
Si24 0.0234(4) 0.0248(4) 0.0247(4) 0.0007(3) 0.0143(3) -0.0012(3)
N1 0.0341(14) 0.0293(13) 0.0255(13) 0.0008(11) 0.0138(11) -0.0009(10)
N2 0.0351(14) 0.0253(12) 0.0322(14) -0.0011(11) 0.0195(12) 0.0011(10)
N3 0.0268(12) 0.0233(11) 0.0234(12) 0.0036(10) 0.0144(10) 0.0025(9)
N4 0.0230(11) 0.0219(11) 0.0206(11) 0.0007(9) 0.0089(9) -0.0028(9)
N5 0.0354(14) 0.0304(13) 0.0237(13) -0.0001(11) 0.0141(11) 0.0017(11)
N6 0.0347(14) 0.0290(13) 0.0316(14) -0.0020(11) 0.0202(12) -0.0041(10)
N7 0.0242(11) 0.0250(11) 0.0216(12) -0.0023(9) 0.0095(10) 0.0011(9)
N8 0.0251(11) 0.0246(11) 0.0226(12) -0.0016(9) 0.0143(10) -0.0019(9)
N9 0.0335(14) 0.0388(15) 0.0411(16) 0.0070(13) 0.0220(13) 0.0036(12)
N10 0.0311(13) 0.0333(13) 0.0275(14) 0.0010(11) 0.0145(11) 0.0072(10)
N11 0.0250(12) 0.0261(12) 0.0238(12) -0.0015(10) 0.0109(10) 0.0032(9)
N12 0.0224(11) 0.0230(11) 0.0246(12) -0.0034(10) 0.0126(10) -0.0038(9)
N13 0.0432(15) 0.0282(13) 0.0234(13) 0.0007(11) 0.0160(12) 0.0054(11)
N14 0.0347(14) 0.0327(13) 0.0309(14) -0.0028(12) 0.0188(12) -0.0015(11)
N15 0.0241(11) 0.0212(11) 0.0223(12) -0.0008(9) 0.0125(10) -0.0015(9)
N16 0.0306(13) 0.0247(12) 0.0225(12) -0.0006(10) 0.0100(10) 0.0049(10)
N17 0.0376(14) 0.0320(14) 0.0337(14) -0.0047(12) 0.0206(12) -0.0048(11)
N18 0.0371(14) 0.0285(13) 0.0233(12) 0.0016(11) 0.0144(11) -0.0024(11)
N19 0.0255(11) 0.0212(11) 0.0237(12) 0.0015(9) 0.0145(10) 0.0022(9)
N20 0.0238(11) 0.0262(12) 0.0230(12) 0.0042(10) 0.0080(10) -0.0028(9)
N21 0.0333(13) 0.0262(12) 0.0319(14) 0.0008(11) 0.0190(12) -0.0028(10)
N22 0.0326(13) 0.0248(12) 0.0228(12) 0.0018(10) 0.0143(11) -0.0011(10)
N23 0.0250(11) 0.0245(12) 0.0242(12) 0.0031(10) 0.0110(10) -0.0031(9)
N24 0.0222(11) 0.0238(11) 0.0241(12) 0.0027(9) 0.0137(10) 0.0023(9)
C1 0.0401(17) 0.0269(15) 0.0228(14) -0.0003(12) 0.0132(13) 0.0005(12)
C2 0.054(2) 0.0264(15) 0.0365(19) -0.0038(14) 0.0194(17) -0.0057(14)
C3 0.072(3) 0.0320(17) 0.043(2) -0.0117(16) 0.025(2) -0.0011(17)
C4 0.069(3) 0.040(2) 0.048(2) -0.0120(17) 0.033(2) 0.0072(18)
C5 0.056(2) 0.0369(18) 0.042(2) -0.0053(15) 0.0327(18) 0.0039(15)
C6 0.0362(16) 0.0283(15) 0.0250(15) -0.0007(12) 0.0160(13) 0.0033(12)
C7 0.0485(19) 0.0347(16) 0.0251(15) 0.0001(13) 0.0191(15) -0.0032(14)
C8 0.0369(18) 0.0419(19) 0.046(2) 0.0021(16) 0.0209(16) -0.0032(14)
C9 0.0370(17) 0.0374(17) 0.047(2) -0.0071(15) 0.0245(16) -0.0011(14)
C10 0.053(2) 0.0289(16) 0.043(2) 0.0074(15) 0.0263(17) 0.0034(14)
C11 0.0455(19) 0.0268(15) 0.0333(17) 0.0110(13) 0.0203(15) 0.0083(13)
C12 0.0276(15) 0.0394(17) 0.0351(17) -0.0028(14) 0.0147(13) 0.0055(13)
C13 0.0460(19) 0.0334(17) 0.0319(17) -0.0064(14) 0.0125(15) 0.0007(14)
C14 0.051(2) 0.0396(19) 0.076(3) 0.001(2) 0.046(2) -0.0067(17)
C15 0.0327(17) 0.052(2) 0.041(2) 0.0122(17) 0.0204(16) 0.0107(15)
C16 0.046(2) 0.053(2) 0.0380(19) -0.0013(17) 0.0302(17) 0.0087(16)
C17 0.049(2) 0.058(2) 0.045(2) -0.0039(18) 0.0318(18) -0.0141(18)
C18 0.0429(19) 0.0264(16) 0.060(2) -0.0039(16) 0.0199(18) -0.0046(14)
C19 0.0312(17) 0.048(2) 0.0357(19) 0.0091(16) 0.0005(15) -0.0099(14)
C20 0.0413(18) 0.0456(19) 0.0228(15) 0.0074(14) 0.0101(14) 0.0016(15)
C21 0.0337(17) 0.0435(19) 0.049(2) 0.0109(17) 0.0206(16) 0.0132(14)
C22 0.0285(16) 0.0430(19) 0.041(2) 0.0027(16) 0.0069(15) -0.0070(14)
C23 0.0409(17) 0.0299(15) 0.0332(17) -0.0025(13) 0.0220(14) -0.0071(13)
C24 0.064(2) 0.0399(19) 0.050(2) 0.0065(17) 0.039(2) -0.0049(17)
C25 0.086(3) 0.043(2) 0.071(3) 0.010(2) 0.052(3) -0.007(2)
C26 0.092(4) 0.037(2) 0.056(3) 0.0174(19) 0.041(3) 0.006(2)
C27 0.059(2) 0.0318(17) 0.043(2) 0.0062(15) 0.0256(19) 0.0051(15)
C28 0.0416(17) 0.0282(15) 0.0253(15) -0.0004(12) 0.0146(13) -0.0010(12)
C29 0.054(2) 0.0330(17) 0.041(2) -0.0063(15) 0.0282(17) -0.0099(15)
C30 0.0390(18) 0.0394(18) 0.049(2) 0.0007(16) 0.0280(17) -0.0021(14)
C31 0.0346(17) 0.0454(19) 0.0380(19) 0.0007(15) 0.0159(15) 0.0063(14)
C32 0.0477(19) 0.0361(17) 0.0271(16) -0.0019(14) 0.0180(15) 0.0024(14)
C33 0.0324(17) 0.046(2) 0.0386(19) 0.0035(16) 0.0117(15) 0.0044(14)
C34 0.046(2) 0.050(2) 0.0247(16) -0.0082(15) 0.0121(15) -0.0040(16)
C35 0.0389(18) 0.0417(19) 0.049(2) -0.0094(17) 0.0246(17) -0.0136(15)
C36 0.0324(17) 0.048(2) 0.044(2) -0.0158(17) -0.0001(16) 0.0083(15)
C37 0.050(2) 0.055(2) 0.061(3) -0.003(2) 0.039(2) 0.0080(18)
C38 0.047(2) 0.0286(16) 0.049(2) -0.0021(15) 0.0150(18) 0.0040(14)
C39 0.0311(16) 0.0424(18) 0.043(2) -0.0103(16) 0.0212(15) -0.0088(14)
C40 0.0396(18) 0.0357(17) 0.045(2) 0.0007(15) 0.0249(16) 0.0074(14)
C41 0.0407(18) 0.0458(19) 0.0312(17) 0.0065(15) 0.0240(15) 0.0009(15)
C42 0.0289(15) 0.0360(16) 0.0348(17) -0.0006(14) 0.0173(13) -0.0061(12)
C43 0.0401(17) 0.0258(14) 0.0318(16) -0.0094(13) 0.0185(14) -0.0064(12)
C44 0.0343(17) 0.0368(17) 0.0343(18) 0.0081(15) 0.0114(14) 0.0013(13)
C45 0.0411(17) 0.0291(15) 0.0276(16) -0.0001(13) 0.0155(14) 0.0009(13)
C46 0.061(2) 0.0372(18) 0.0376(19) 0.0051(15) 0.0282(18) 0.0014(16)
C47 0.089(3) 0.0353(19) 0.035(2) 0.0090(16) 0.026(2) 0.006(2)
C48 0.071(3) 0.0374(19) 0.038(2) 0.0052(16) 0.012(2) 0.0182(19)
C49 0.050(2) 0.0380(18) 0.038(2) -0.0009(16) 0.0156(17) 0.0134(16)
C50 0.0337(16) 0.0320(15) 0.0211(14) -0.0021(12) 0.0077(12) 0.0049(12)
C51 0.037(2) 0.063(3) 0.084(4) 0.023(3) 0.034(2) 0.0078(18)
C52 0.067(3) 0.0376(18) 0.048(2) 0.0054(17) 0.037(2) 0.0105(18)
C53 0.0362(18) 0.058(2) 0.050(2) 0.0010(19) 0.0234(17) 0.0094(17)
C54 0.053(2) 0.0402(18) 0.0250(16) 0.0005(14) 0.0155(16) 0.0075(16)
C55 0.044(2) 0.065(3) 0.0239(16) -0.0079(16) 0.0125(15) 0.0066(18)
C56 0.0280(16) 0.066(3) 0.044(2) -0.0088(19) 0.0120(16) 0.0117(16)
C57 0.052(2) 0.050(2) 0.056(3) -0.013(2) 0.029(2) -0.0203(18)
C58 0.0380(19) 0.042(2) 0.065(3) -0.0206(19) 0.0196(19) 0.0061(15)
C59 0.0364(17) 0.0422(19) 0.062(2) 0.0053(18) 0.0305(18) 0.0048(15)
C60 0.0356(18) 0.051(2) 0.0355(18) 0.0086(16) 0.0123(15) 0.0119(15)
C61 0.0262(15) 0.0460(19) 0.0389(18) -0.0061(16) 0.0165(14) -0.0088(13)
C62 0.049(2) 0.0310(16) 0.057(2) 0.0012(16) 0.0380(19) 0.0063(14)
C63 0.0438(18) 0.0358(17) 0.0329(17) 0.0015(14) 0.0249(15) -0.0036(14)
C64 0.0280(15) 0.0372(16) 0.0365(17) 0.0018(14) 0.0164(13) -0.0085(13)
C65 0.0449(18) 0.0226(14) 0.0330(17) -0.0090(13) 0.0160(15) -0.0078(12)
C66 0.0361(17) 0.0327(16) 0.0317(17) 0.0022(14) 0.0112(14) -0.0024(13)
C67 0.0455(18) 0.0267(15) 0.0301(16) -0.0012(13) 0.0168(15) -0.0051(13)
C68 0.083(3) 0.0273(17) 0.041(2) 0.0072(16) 0.029(2) 0.0033(18)
C69 0.115(4) 0.0306(19) 0.066(3) 0.011(2) 0.049(3) -0.011(2)
C70 0.109(4) 0.047(2) 0.055(3) 0.012(2) 0.051(3) -0.014(2)
C71 0.081(3) 0.047(2) 0.052(2) 0.0008(19) 0.046(2) -0.013(2)
C72 0.0397(17) 0.0333(16) 0.0291(16) -0.0006(13) 0.0200(14) -0.0063(13)
C73 0.0432(19) 0.046(2) 0.041(2) 0.0081(17) 0.0228(17) 0.0095(16)
C74 0.076(3) 0.0378(19) 0.0293(18) -0.0022(15) 0.0245(19) 0.0098(18)
C75 0.052(2) 0.0388(18) 0.041(2) -0.0065(16) 0.0268(18) -0.0021(16)
C76 0.0385(19) 0.062(2) 0.047(2) -0.0037(19) 0.0227(18) 0.0014(17)
C77 0.0288(16) 0.049(2) 0.0413(19) -0.0100(16) 0.0191(15) -0.0092(14)
C78 0.0442(19) 0.0377(18) 0.049(2) 0.0083(16) 0.0295(17) 0.0147(15)
C79 0.0361(17) 0.0415(18) 0.0284(16) 0.0041(14) 0.0189(14) -0.0002(14)
C80 0.0326(16) 0.0398(18) 0.0364(18) 0.0016(14) 0.0192(14) -0.0096(13)
C81 0.0355(17) 0.0339(16) 0.0308(16) 0.0062(14) 0.0114(14) 0.0006(13)
C82 0.0429(18) 0.0242(14) 0.0307(16) -0.0063(13) 0.0178(14) -0.0060(12)
C83 0.051(2) 0.0412(19) 0.047(2) -0.0086(17) 0.0263(18) -0.0140(16)
C84 0.057(2) 0.0388(18) 0.0248(16) -0.0074(14) 0.0158(16) -0.0073(16)
C85 0.0360(18) 0.045(2) 0.043(2) 0.0058(17) 0.0110(16) 0.0096(15)
C86 0.085(4) 0.121(5) 0.091(4) 0.057(4) 0.075(4) 0.064(4)
C87 0.055(2) 0.0340(19) 0.063(3) -0.0023(19) 0.003(2) 0.0082(17)
C88 0.0296(17) 0.058(2) 0.038(2) -0.0093(18) 0.0023(15) 0.0084(15)
C89 0.0327(15) 0.0322(15) 0.0268(15) -0.0024(13) 0.0138(13) 0.0007(12)
C90 0.0366(16) 0.0254(14) 0.0256(15) -0.0003(12) 0.0120(13) 0.0002(12)
C91 0.051(2) 0.0277(15) 0.0353(18) -0.0014(14) 0.0163(16) -0.0077(14)
C92 0.058(2) 0.0305(17) 0.043(2) -0.0081(16) 0.0126(19) -0.0014(16)
C93 0.057(2) 0.043(2) 0.0361(19) -0.0151(16) 0.0157(18) -0.0022(17)
C94 0.053(2) 0.046(2) 0.0383(19) -0.0126(17) 0.0237(18) -0.0026(17)
C95 0.061(2) 0.045(2) 0.042(2) -0.0035(17) 0.0304(19) -0.0129(17)
C96 0.0333(18) 0.052(2) 0.052(2) -0.0157(19) 0.0204(17) -0.0043(15)
C97 0.0376(17) 0.0397(18) 0.0386(18) -0.0041(15) 0.0221(15) -0.0047(14)
C98 0.062(2) 0.0396(18) 0.0288(17) 0.0038(15) 0.0176(17) -0.0065(17)
C99 0.0305(15) 0.0365(16) 0.0325(16) -0.0006(14) 0.0157(13) 0.0104(12)
C100 0.0431(18) 0.0263(14) 0.0301(16) 0.0091(13) 0.0177(14) 0.0053(13)
C101 0.0334(16) 0.0314(15) 0.0289(16) -0.0042(13) 0.0106(13) -0.0013(12)
C102 0.0427(18) 0.0377(18) 0.050(2) -0.0083(16) 0.0322(17) -0.0105(14)
C103 0.0405(17) 0.0361(16) 0.0334(17) -0.0057(14) 0.0247(15) -0.0014(13)
C104 0.0278(15) 0.050(2) 0.044(2) 0.0085(17) 0.0165(15) 0.0129(14)
C105 0.0340(17) 0.0463(19) 0.0438(19) -0.0065(16) 0.0236(15) -0.0038(14)
C106 0.0316(16) 0.057(2) 0.0244(16) -0.0099(15) 0.0105(13) -0.0095(15)
C107 0.0392(18) 0.0389(18) 0.049(2) 0.0120(16) 0.0175(17) -0.0105(14)
C108 0.0442(19) 0.053(2) 0.0257(16) 0.0100(16) 0.0112(15) -0.0029(16)
C109 0.0315(17) 0.055(2) 0.0404(19) 0.0032(18) 0.0090(15) -0.0149(16)
C110 0.046(2) 0.042(2) 0.056(2) 0.0130(18) 0.0248(19) 0.0126(16)
C111 0.0310(14) 0.0228(13) 0.0252(14) 0.0014(11) 0.0147(12) 0.0017(11)
C112 0.0487(19) 0.0364(17) 0.0300(16) -0.0030(14) 0.0225(15) -0.0020(15)
C113 0.063(2) 0.0325(17) 0.0289(17) -0.0064(14) 0.0202(17) -0.0031(16)
C114 0.057(2) 0.0247(15) 0.0310(17) -0.0032(13) 0.0165(16) -0.0041(14)
C115 0.0477(19) 0.0247(14) 0.0307(16) 0.0010(13) 0.0190(15) -0.0079(13)
C116 0.0322(14) 0.0211(12) 0.0246(14) 0.0010(11) 0.0135(12) -0.0001(11)
C117 0.0307(17) 0.049(2) 0.060(3) -0.0128(19) 0.0221(18) -0.0056(15)
C118 0.063(2) 0.0358(18) 0.043(2) 0.0028(16) 0.0326(19) -0.0116(17)
C119 0.055(2) 0.0343(16) 0.0242(16) 0.0014(14) 0.0177(15) -0.0047(15)
C120 0.0368(17) 0.0378(17) 0.0360(18) -0.0002(14) 0.0213(15) -0.0010(13)
C121 0.0311(16) 0.0384(17) 0.044(2) -0.0015(15) 0.0217(15) -0.0052(13)
C122 0.0355(17) 0.0343(17) 0.049(2) 0.0113(16) 0.0178(16) -0.0070(13)
C123 0.0357(17) 0.054(2) 0.0289(17) -0.0084(16) 0.0109(14) -0.0145(15)
C124 0.0326(17) 0.046(2) 0.042(2) 0.0035(16) 0.0119(15) -0.0121(15)
C125 0.050(2) 0.0403(18) 0.0241(16) 0.0054(14) 0.0125(15) -0.0076(15)
C126 0.0415(19) 0.0421(19) 0.048(2) 0.0023(17) 0.0232(17) 0.0072(15)
C127 0.0378(16) 0.0265(14) 0.0267(15) 0.0091(12) 0.0146(13) 0.0037(12)
C128 0.0313(16) 0.0362(16) 0.0378(18) 0.0005(14) 0.0211(14) 0.0068(12)
C129 0.0293(15) 0.0301(15) 0.0342(17) -0.0033(13) 0.0108(14) -0.0028(12)
C130 0.0305(16) 0.048(2) 0.0393(19) 0.0110(16) 0.0203(15) 0.0101(14)
C131 0.0356(17) 0.0404(17) 0.0306(16) -0.0085(14) 0.0206(14) -0.0047(13)
C132 0.0315(15) 0.0340(15) 0.0341(17) -0.0004(13) 0.0198(14) -0.0093(12)

loop_
_atom_type_symbol
_atom_type_description
_atom_type_scat_dispersion_real
_atom_type_scat_dispersion_imag
_atom_type_scat_source
Na Na 0.1353 0.1239 'International Tables Vol C Tables 4.2.6.8 and 6.1.1.4'
Si Si 0.2541 0.3302 'International Tables Vol C Tables 4.2.6.8 and 6.1.1.4'
N N 0.0311 0.0180 'International Tables Vol C Tables 4.2.6.8 and 6.1.1.4'
C C 0.0181 0.0091 'International Tables Vol C Tables 4.2.6.8 and 6.1.1.4'
H H 0.0000 0.0000 'International Tables Vol C Tables 4.2.6.8 and 6.1.1.4'

loop_
_geom_angle_atom_site_label_1
_geom_angle_atom_site_label_2
_geom_angle_atom_site_label_3
_geom_angle
_geom_angle_site_symmetry_1
_geom_angle_site_symmetry_3
N4 Na1 N2 100.50(10) . .
N4 Na1 N3 95.74(9) . .
N2 Na1 N3 151.55(10) . .
N4 Na1 N1 149.54(10) . .
N2 Na1 N1 68.70(9) . .
N3 Na1 N1 106.75(10) . .
N4 Na1 C22 63.84(9) . .
N2 Na1 C22 101.96(12) . .
N3 Na1 C22 106.15(11) . .
N1 Na1 C22 89.84(10) . .
N4 Na1 C12 109.06(10) . .
N2 Na1 C12 89.36(10) . .
N3 Na1 C12 63.16(9) . .
N1 Na1 C12 99.46(10) . .
C22 Na1 C12 167.43(11) . .
N4 Na1 Na2 48.08(7) . .
N2 Na1 Na2 142.62(8) . .
N3 Na1 Na2 47.66(6) . .
N1 Na1 Na2 148.68(8) . .
C22 Na1 Na2 82.91(9) . .
C12 Na1 Na2 84.77(8) . .
N4 Na1 Si4 29.58(6) . .
N2 Na1 Si4 102.52(7) . .
N3 Na1 Si4 103.11(7) . .
N1 Na1 Si4 122.41(7) . .
C22 Na1 Si4 34.27(7) . .
C12 Na1 Si4 138.04(8) . .
Na2 Na1 Si4 61.41(3) . .
N4 Na1 Si1 104.20(7) . .
N2 Na1 Si1 122.77(8) . .
N3 Na1 Si1 29.38(6) . .
N1 Na1 Si1 105.45(7) . .
C22 Na1 Si1 135.27(10) . .
C12 Na1 Si1 33.79(7) . .
Na2 Na1 Si1 62.14(3) . .
Si4 Na1 Si1 123.55(4) . .
N3 Na2 N4 105.39(10) . .
N3 Na2 C65 118.32(11) . .
N4 Na2 C65 136.23(11) . .
N3 Na2 Na1 52.88(7) . .
N4 Na2 Na1 52.51(7) . .
C65 Na2 Na1 170.88(9) . .
N3 Na2 Si2 31.52(7) . .
N4 Na2 Si2 122.58(8) . .
C65 Na2 Si2 95.97(9) . .
Na1 Na2 Si2 75.02(4) . .
N3 Na2 Si3 123.02(8) . .
N4 Na2 Si3 31.25(6) . .
C65 Na2 Si3 113.87(9) . .
Na1 Na2 Si3 75.14(4) . .
Si2 Na2 Si3 150.16(5) . .
N3 Na2 Si4 108.57(8) . .
N4 Na2 Si4 29.09(6) . .
C65 Na2 Si4 123.43(9) . .
Na1 Na2 Si4 62.40(4) . .
Si2 Na2 Si4 109.90(4) . .
Si3 Na2 Si4 54.17(3) . .
N3 Na2 Si1 28.08(6) . .
N4 Na2 Si1 108.12(7) . .
C65 Na2 Si1 111.47(9) . .
Na1 Na2 Si1 62.20(3) . .
Si2 Na2 Si1 54.02(3) . .
Si3 Na2 Si1 110.71(4) . .
Si4 Na2 Si1 124.59(4) . .
N6 Na3 N8 149.46(10) . .
N6 Na3 N7 100.99(10) . .
N8 Na3 N7 95.86(9) . .
N6 Na3 N5 68.67(10) . .
N8 Na3 N5 108.12(10) . .
N7 Na3 N5 147.64(10) . .
N6 Na3 C33 102.37(11) . .
N8 Na3 C33 108.01(11) . .
N7 Na3 C33 62.19(9) . .
N5 Na3 C33 89.32(10) . .
N6 Na3 Na4 141.58(8) . .
N8 Na3 Na4 47.86(6) . .
N7 Na3 Na4 48.00(7) . .
N5 Na3 Na4 149.75(8) . .
C33 Na3 Na4 83.54(8) . .
N6 Na3 C29 27.59(9) . .
N8 Na3 C29 172.24(11) . .
N7 Na3 C29 80.56(10) . .
N5 Na3 C29 77.87(10) . .
C33 Na3 C29 76.51(11) . .
Na4 Na3 C29 128.13(8) . .
N6 Na3 Si5 102.95(8) . .
N8 Na3 Si5 104.05(7) . .
N7 Na3 Si5 28.82(6) . .
N5 Na3 Si5 121.05(7) . .
C33 Na3 Si5 33.38(7) . .
Na4 Na3 Si5 62.01(4) . .
C29 Na3 Si5 76.10(7) . .
N6 Na3 Si8 121.06(8) . .
N8 Na3 Si8 28.71(6) . .
N7 Na3 Si8 105.69(7) . .
N5 Na3 Si8 105.73(7) . .
C33 Na3 Si8 136.57(9) . .
Na4 Na3 Si8 62.88(4) . .
C29 Na3 Si8 145.84(8) . .
Si5 Na3 Si8 124.87(4) . .
N8 Na4 N7 107.39(10) . .
N8 Na4 C11 119.00(11) . .
N7 Na4 C11 133.41(11) . .
N8 Na4 Na3 53.48(7) . .
N7 Na4 Na3 53.91(7) . .
C11 Na4 Na3 171.76(9) . .
N8 Na4 C39 63.81(9) . .
N7 Na4 C39 109.68(11) . .
C11 Na4 C39 88.14(11) . .
Na3 Na4 C39 85.14(8) . .
N8 Na4 Si7 31.84(7) . .
N7 Na4 Si7 122.46(8) . .
C11 Na4 Si7 97.11(9) . .
Na3 Na4 Si7 74.66(4) . .
C39 Na4 Si7 35.04(7) . .
N8 Na4 Si6 124.76(8) . .
N7 Na4 Si6 31.85(6) . .
C11 Na4 Si6 111.83(9) . .
Na3 Na4 Si6 76.40(4) . .
C39 Na4 Si6 139.65(9) . .
Si7 Na4 Si6 150.98(5) . .
N8 Na4 Si5 110.24(8) . .
N7 Na4 Si5 28.04(6) . .
C11 Na4 Si5 120.85(9) . .
Na3 Na4 Si5 63.42(4) . .
C39 Na4 Si5 85.72(8) . .
Si7 Na4 Si5 109.53(4) . .
Si6 Na4 Si5 53.95(3) . .
N8 Na4 Si8 27.10(6) . .
N7 Na4 Si8 110.95(8) . .
C11 Na4 Si8 112.22(9) . .
Na3 Na4 Si8 62.91(3) . .
C39 Na4 Si8 88.54(7) . .
Si7 Na4 Si8 53.82(3) . .
Si6 Na4 Si8 113.14(5) . .
Si5 Na4 Si8 126.31(4) . .
N11 Na5 N10 149.22(10) . .
N11 Na5 N12 94.95(9) . .
N10 Na5 N12 102.64(10) . .
N11 Na5 N9 107.20(10) . .
N10 Na5 N9 66.13(10) . .
N12 Na5 N9 152.13(10) . .
N11 Na5 C64 100.66(10) . .
N10 Na5 C64 109.79(11) . .
N12 Na5 C64 62.93(9) . .
N9 Na5 C64 95.78(10) . .
N11 Na5 C56 62.94(10) . .
N10 Na5 C56 88.70(11) . .
N12 Na5 C56 101.36(11) . .
N9 Na5 C56 103.67(12) . .
C64 Na5 C56 157.47(12) . .
N11 Na5 C54 177.39(11) . .
N10 Na5 C54 28.28(9) . .
N12 Na5 C54 85.90(10) . .
N9 Na5 C54 72.74(11) . .
C64 Na5 C54 81.93(11) . .
C56 Na5 C54 114.48(11) . .
N11 Na5 C52 83.50(10) . .
N10 Na5 C52 79.72(10) . .
N12 Na5 C52 177.28(11) . .
N9 Na5 C52 27.88(10) . .
C64 Na5 C52 115.10(12) . .
C56 Na5 C52 79.95(13) . .
C54 Na5 C52 95.74(11) . .
N11 Na5 Na6 47.93(7) . .
N10 Na5 Na6 141.46(9) . .
N12 Na5 Na6 47.06(6) . .
N9 Na5 Na6 152.03(8) . .
C64 Na5 Na6 79.71(8) . .
C56 Na5 Na6 77.78(10) . .
C54 Na5 Na6 132.77(9) . .
C52 Na5 Na6 131.43(9) . .
N11 Na5 Si9 29.21(6) . .
N10 Na5 Si9 121.09(8) . .
N12 Na5 Si9 101.29(7) . .
N9 Na5 Si9 106.30(8) . .
C64 Na5 Si9 129.05(8) . .
C56 Na5 Si9 33.84(8) . .
C54 Na5 Si9 148.19(9) . .
C52 Na5 Si9 78.44(8) . .
Na6 Na5 Si9 59.45(4) . .
N11 Na5 Si12 100.36(7) . .
N10 Na5 Si12 107.36(8) . .
N12 Na5 Si12 29.27(5) . .
N9 Na5 Si12 126.71(8) . .
C64 Na5 Si12 33.72(7) . .
C56 Na5 Si12 129.53(10) . .
C54 Na5 Si12 81.59(7) . .
C52 Na5 Si12 148.82(10) . .
Na6 Na5 Si12 59.72(3) . .
Si9 Na5 Si12 119.12(4) . .
N12 Na6 N11 105.57(10) . .
N12 Na6 C43 115.92(11) . 2_656
N11 Na6 C43 137.39(11) . 2_656
N12 Na6 C60 121.72(12) . .
N11 Na6 C60 66.28(10) . .
C43 Na6 C60 97.82(11) 2_656 .
N12 Na6 Na5 54.10(7) . .
N11 Na6 Na5 51.52(7) . .
C43 Na6 Na5 165.46(9) 2_656 .
C60 Na6 Na5 96.65(9) . .
N12 Na6 Si10 120.10(8) . .
N11 Na6 Si10 31.02(6) . .
C43 Na6 Si10 120.82(8) 2_656 .
C60 Na6 Si10 35.43(8) . .
Na5 Na6 Si10 72.64(4) . .
N12 Na6 Si9 110.97(8) . .
N11 Na6 Si9 30.45(6) . .
C43 Na6 Si9 118.14(9) 2_656 .
C60 Na6 Si9 89.48(9) . .
Na5 Na6 Si9 63.25(4) . .
Si10 Na6 Si9 55.62(3) . .
N12 Na6 Si12 29.72(6) . .
N11 Na6 Si12 106.66(8) . .
C43 Na6 Si12 114.02(8) 2_656 .
C60 Na6 Si12 94.27(9) . .
Na5 Na6 Si12 63.40(4) . .
Si10 Na6 Si12 105.35(4) . .
Si9 Na6 Si12 126.60(4) . .
N12 Na6 Si11 29.69(6) . .
N11 Na6 Si11 123.16(8) . .
C43 Na6 Si11 91.89(8) 2_656 .
C60 Na6 Si11 147.76(10) . .
Na5 Na6 Si11 75.03(4) . .
Si10 Na6 Si11 147.24(5) . .
Si9 Na6 Si11 112.79(4) . .
Si12 Na6 Si11 53.93(3) . .
N16 Na7 N15 95.28(9) . .
N16 Na7 N14 99.40(10) . .
N15 Na7 N14 161.84(10) . .
N16 Na7 N13 158.68(10) . .
N15 Na7 N13 101.30(9) . .
N14 Na7 N13 67.40(10) . .
N16 Na7 C80 111.11(10) . .
N15 Na7 C80 62.68(9) . .
N14 Na7 C80 101.74(10) . .
N13 Na7 C80 88.56(10) . .
N16 Na7 C73 135.60(11) . .
N15 Na7 C73 99.14(10) . .
N14 Na7 C73 77.65(10) . .
N13 Na7 C73 28.27(10) . .
C80 Na7 C73 112.85(11) . .
N16 Na7 C76 98.65(12) . .
N15 Na7 C76 138.55(11) . .
N14 Na7 C76 28.08(10) . .
N13 Na7 C76 77.63(12) . .
C80 Na7 C76 75.88(11) . .
C73 Na7 C76 97.64(12) . .
N16 Na7 C85 62.27(9) . .
N15 Na7 C85 107.61(11) . .
N14 Na7 C85 88.76(11) . .
N13 Na7 C85 99.58(10) . .
C80 Na7 C85 168.64(11) . .
C73 Na7 C85 73.35(11) . .
C76 Na7 C85 113.45(12) . .
N16 Na7 Na8 47.79(7) . .
N15 Na7 Na8 47.49(6) . .
N14 Na7 Na8 145.73(8) . .
N13 Na7 Na8 146.82(9) . .
C80 Na7 Na8 85.37(8) . .
C73 Na7 Na8 130.68(9) . .
C76 Na7 Na8 131.64(10) . .
C85 Na7 Na8 83.49(9) . .
N16 Na7 Si14 105.01(7) . .
N15 Na7 Si14 29.16(6) . .
N14 Na7 Si14 134.54(8) . .
N13 Na7 Si14 95.94(7) . .
C80 Na7 Si14 33.52(7) . .
C73 Na7 Si14 107.91(9) . .
C76 Na7 Si14 109.40(9) . .
C85 Na7 Si14 136.57(10) . .
Na8 Na7 Si14 62.54(4) . .
N16 Na7 Si15 28.78(6) . .
N15 Na7 Si15 104.24(7) . .
N14 Na7 Si15 93.74(7) . .
N13 Na7 Si15 131.79(8) . .
C80 Na7 Si15 139.58(8) . .
C73 Na7 Si15 106.83(9) . .
C76 Na7 Si15 106.66(9) . .
C85 Na7 Si15 33.55(7) . .
Na8 Na7 Si15 62.44(4) . .
Si14 Na7 Si15 124.98(4) . .
N15 Na8 N16 106.49(10) . .
N15 Na8 C100 118.73(11) . .
N16 Na8 C100 134.77(11) . .
N15 Na8 C88 111.69(11) . .
N16 Na8 C88 64.86(11) . .
C100 Na8 C88 96.12(12) . .
N15 Na8 C77 64.38(10) . .
N16 Na8 C77 110.54(11) . .
C100 Na8 C77 90.43(11) . .
C88 Na8 C77 173.43(13) . .
N15 Na8 Si16 123.97(8) . .
N16 Na8 Si16 32.71(7) . .
C100 Na8 Si16 110.60(9) . .
C88 Na8 Si16 35.63(8) . .
C77 Na8 Si16 141.33(9) . .
N15 Na8 Na7 53.62(7) . .
N16 Na8 Na7 52.87(7) . .
C100 Na8 Na7 172.29(9) . .
C88 Na8 Na7 86.73(10) . .
C77 Na8 Na7 86.71(9) . .
Si16 Na8 Na7 75.78(4) . .
N15 Na8 Si13 32.20(6) . .
N16 Na8 Si13 122.92(8) . .
C100 Na8 Si13 97.67(9) . .
C88 Na8 Si13 142.20(9) . .
C77 Na8 Si13 35.49(7) . .
Si16 Na8 Si13 151.68(5) . .
Na7 Na8 Si13 75.91(4) . .
N15 Na8 Si15 109.74(8) . .
N16 Na8 Si15 27.43(7) . .
C100 Na8 Si15 124.46(9) . .
C88 Na8 Si15 89.52(8) . .
C77 Na8 Si15 87.11(8) . .
Si16 Na8 Si15 54.22(3) . .
Na7 Na8 Si15 62.58(4) . .
Si13 Na8 Si15 110.68(4) . .
N15 Na8 Si14 27.46(6) . .
N16 Na8 Si14 109.41(8) . .
C100 Na8 Si14 110.41(8) . .
C88 Na8 Si14 87.86(9) . .
C77 Na8 Si14 89.47(8) . .
Si16 Na8 Si14 111.27(5) . .
Na7 Na8 Si14 62.44(3) . .
Si13 Na8 Si14 54.35(3) . .
Si15 Na8 Si14 125.02(4) . .
N20 Na9 N18 160.94(10) . .
N20 Na9 N19 94.41(9) . .
N18 Na9 N19 95.65(9) . .
N20 Na9 N17 106.14(10) . .
N18 Na9 N17 66.10(9) . .
N19 Na9 N17 158.94(10) . .
N20 Na9 C97 134.35(10) . .
N18 Na9 C97 30.05(9) . .
N19 Na9 C97 89.10(10) . .
N17 Na9 C97 79.94(10) . .
N20 Na9 C99 104.83(10) . .
N18 Na9 C99 94.16(10) . .
N19 Na9 C99 63.04(9) . .
N17 Na9 C99 106.11(10) . .
C97 Na9 C99 117.00(11) . .
N20 Na9 Na10 47.63(7) . .
N18 Na9 Na10 139.49(8) . .
N19 Na9 Na10 46.78(6) . .
N17 Na9 Na10 153.58(8) . .
C97 Na9 Na10 119.37(9) . .
C99 Na9 Na10 82.06(7) . .
N20 Na9 Si17 101.30(7) . .
N18 Na9 Si17 95.38(7) . .
N19 Na9 Si17 29.42(5) . .
N17 Na9 Si17 136.90(8) . .
C97 Na9 Si17 103.53(8) . .
C99 Na9 Si17 33.62(7) . .
Na10 Na9 Si17 60.24(3) . .
N20 Na9 Si20 28.23(6) . .
N18 Na9 Si20 133.12(8) . .
N19 Na9 Si20 101.70(7) . .
N17 Na9 Si20 98.67(8) . .
C97 Na9 Si20 106.69(8) . .
C99 Na9 Si20 132.51(8) . .
Na10 Na9 Si20 60.06(3) . .
Si17 Na9 Si20 120.26(4) . .
N19 Na10 N20 105.00(10) . .
N19 Na10 C127 114.38(10) . 2_546
N20 Na10 C127 140.53(10) . 2_546
N19 Na10 C106 119.49(11) . .
N20 Na10 C106 66.55(9) . .
C127 Na10 C106 95.09(11) 2_546 .
N19 Na10 Na9 54.40(7) . .
N20 Na10 Na9 50.61(7) . .
C127 Na10 Na9 168.29(9) 2_546 .
C106 Na10 Na9 94.08(9) . .
N19 Na10 Si19 118.71(8) . .
N20 Na10 Si19 31.28(6) . .
C127 Na10 Si19 120.64(8) 2_546 .
C106 Na10 Si19 35.46(7) . .
Na9 Na10 Si19 70.83(4) . .
N19 Na10 Si18 30.58(6) . .
N20 Na10 Si18 122.89(8) . .
C127 Na10 Si18 92.08(8) 2_546 .
C106 Na10 Si18 146.57(9) . .
Na9 Na10 Si18 76.27(4) . .
Si19 Na10 Si18 146.69(5) . .
N19 Na10 Si20 111.34(8) . .
N20 Na10 Si20 29.21(6) . .
C127 Na10 Si20 124.21(8) 2_546 .
C106 Na10 Si20 88.84(8) . .
Na9 Na10 Si20 63.23(4) . .
Si19 Na10 Si20 54.76(3) . .
Si18 Na10 Si20 113.62(4) . .
N19 Na10 Si17 29.22(6) . .
N20 Na10 Si17 106.27(8) . .
C127 Na10 Si17 109.32(8) 2_546 .
C106 Na10 Si17 92.62(9) . .
Na9 Na10 Si17 62.92(3) . .
Si19 Na10 Si17 104.26(4) . .
Si18 Na10 Si17 54.33(3) . .
Si20 Na10 Si17 126.10(4) . .
N23 Na11 N22 160.52(10) . .
N23 Na11 N24 94.72(9) . .
N22 Na11 N24 98.37(9) . .
N23 Na11 N21 103.15(10) . .
N22 Na11 N21 65.98(9) . .
N24 Na11 N21 161.22(9) . .
N23 Na11 C120 136.49(10) . .
N22 Na11 C120 29.40(9) . .
N24 Na11 C120 91.30(10) . .
N21 Na11 C120 79.76(10) . .
N23 Na11 C128 105.04(10) . .
N22 Na11 C128 93.87(10) . .
N24 Na11 C128 61.79(9) . .
N21 Na11 C128 107.19(10) . .
C120 Na11 C128 115.61(11) . .
N23 Na11 Na12 47.72(7) . .
N22 Na11 Na12 142.90(8) . .
N24 Na11 Na12 47.01(6) . .
N21 Na11 Na12 150.53(8) . .
C120 Na11 Na12 122.87(8) . .
C128 Na11 Na12 81.24(7) . .
N23 Na11 Si22 28.16(6) . .
N22 Na11 Si22 133.88(7) . .
N24 Na11 Si22 100.52(7) . .
N21 Na11 Si22 97.98(7) . .
C120 Na11 Si22 108.47(8) . .
C128 Na11 Si22 132.08(8) . .
Na12 Na11 Si22 58.94(3) . .
N23 Na11 Si23 101.36(7) . .
N22 Na11 Si23 97.02(7) . .
N24 Na11 Si23 28.66(5) . .
N21 Na11 Si23 138.31(8) . .
C120 Na11 Si23 104.18(8) . .
C128 Na11 Si23 33.13(7) . .
Na12 Na11 Si23 59.84(3) . .
Si22 Na11 Si23 118.78(4) . .
N24 Na12 N23 105.54(10) . .
N24 Na12 C82 117.63(11) . .
N23 Na12 C82 136.05(10) . .
N24 Na12 C123 121.80(12) . .
N23 Na12 C123 66.90(10) . .
C82 Na12 C123 95.20(11) . .
N24 Na12 Na11 53.96(7) . .
N23 Na12 Na11 51.58(7) . .
C82 Na12 Na11 168.43(9) . .
C123 Na12 Na11 96.23(9) . .
N24 Na12 Si21 119.46(8) . .
N23 Na12 Si21 31.39(6) . .
C82 Na12 Si21 119.13(8) . .
C123 Na12 Si21 35.59(8) . .
Na11 Na12 Si21 71.86(4) . .
N24 Na12 Si24 30.50(6) . .
N23 Na12 Si24 122.25(7) . .
C82 Na12 Si24 94.11(8) . .
C123 Na12 Si24 149.12(10) . .
Na11 Na12 Si24 75.08(4) . .
Si21 Na12 Si24 146.72(5) . .
N24 Na12 Si22 111.50(8) . .
N23 Na12 Si22 30.14(6) . .
C82 Na12 Si22 117.63(8) . .
C123 Na12 Si22 89.40(8) . .
Na11 Na12 Si22 64.32(4) . .
Si21 Na12 Si22 55.76(3) . .
Si24 Na12 Si22 111.95(4) . .
N24 Na12 Si23 29.19(6) . .
N23 Na12 Si23 108.37(8) . .
C82 Na12 Si23 113.22(8) . .
C123 Na12 Si23 95.36(9) . .
Na11 Na12 Si23 63.90(3) . .
Si21 Na12 Si23 106.23(4) . .
Si24 Na12 Si23 54.03(3) . .
Si22 Na12 Si23 128.22(4) . .
N3 Si1 C13 114.16(15) . .
N3 Si1 C12 111.67(15) . .
C13 Si1 C12 104.97(18) . .
N3 Si1 C11 115.01(15) . .
C13 Si1 C11 104.58(17) . .
C12 Si1 C11 105.53(16) . .
N3 Si1 Na2 40.98(9) . .
C13 Si1 Na2 79.91(12) . .
C12 Si1 Na2 101.74(12) . .
C11 Si1 Na2 149.97(12) . .
N3 Si1 Na1 47.51(9) . .
C13 Si1 Na1 127.46(13) . .
C12 Si1 Na1 64.16(11) . .
C11 Si1 Na1 127.96(12) . .
Na2 Si1 Na1 55.66(3) . .
N3 Si2 C14 115.35(16) . .
N3 Si2 C15 111.08(15) . .
C14 Si2 C15 104.9(2) . .
N3 Si2 C16 114.11(16) . .
C14 Si2 C16 106.0(2) . .
C15 Si2 C16 104.42(18) . .
N3 Si2 Na2 46.22(9) . .
C14 Si2 Na2 152.97(16) . .
C15 Si2 Na2 72.97(13) . .
C16 Si2 Na2 100.49(14) . .
N4 Si3 C19 111.06(15) . .
N4 Si3 C17 116.32(16) . .
C19 Si3 C17 105.5(2) . .
N4 Si3 C18 112.64(16) . .
C19 Si3 C18 105.93(19) . .
C17 Si3 C18 104.6(2) . .
N4 Si3 Na2 46.53(9) . .
C19 Si3 Na2 78.13(14) . .
C17 Si3 Na2 160.54(14) . .
C18 Si3 Na2 92.43(15) . .
N4 Si4 C21 113.53(16) . .
N4 Si4 C20 115.63(15) . .
C21 Si4 C20 105.31(18) . .
N4 Si4 C22 110.28(14) . .
C21 Si4 C22 105.45(18) . .
C20 Si4 C22 105.87(18) . .
N4 Si4 Na2 42.95(10) . .
C21 Si4 Na2 78.17(13) . .
C20 Si4 Na2 152.96(12) . .
C22 Si4 Na2 98.73(13) . .
N4 Si4 Na1 47.54(9) . .
C21 Si4 Na1 127.51(13) . .
C20 Si4 Na1 127.17(13) . .
C22 Si4 Na1 62.77(11) . .
Na2 Si4 Na1 56.19(3) . .
N7 Si5 C33 110.89(15) . .
N7 Si5 C35 113.26(16) . .
C33 Si5 C35 105.99(18) . .
N7 Si5 C34 116.56(16) . .
C33 Si5 C34 104.78(18) . .
C35 Si5 C34 104.47(18) . .
N7 Si5 Na4 40.83(10) . .
C33 Si5 Na4 99.70(13) . .
C35 Si5 Na4 80.15(13) . .
C34 Si5 Na4 152.52(13) . .
N7 Si5 Na3 46.79(9) . .
C33 Si5 Na3 64.12(12) . .
C35 Si5 Na3 128.05(13) . .
C34 Si5 Na3 127.48(14) . .
Na4 Si5 Na3 54.57(3) . .
N7 Si6 C36 110.30(15) . .
N7 Si6 C37 115.97(17) . .
C36 Si6 C37 106.4(2) . .
N7 Si6 C38 113.85(16) . .
C36 Si6 C38 104.81(19) . .
C37 Si6 C38 104.7(2) . .
N7 Si6 Na4 47.01(9) . .
C36 Si6 Na4 73.92(14) . .
C37 Si6 Na4 157.78(14) . .
C38 Si6 Na4 96.51(15) . .
N8 Si7 C40 115.73(15) . .
N8 Si7 C39 110.93(15) . .
C40 Si7 C39 104.44(17) . .
N8 Si7 C41 114.28(15) . .
C40 Si7 C41 105.79(18) . .
C39 Si7 C41 104.63(18) . .
N8 Si7 Na4 46.68(9) . .
C40 Si7 Na4 151.33(13) . .
C39 Si7 Na4 71.21(12) . .
C41 Si7 Na4 102.66(12) . .
N8 Si8 C42 111.67(14) . .
N8 Si8 C44 114.21(15) . .
C42 Si8 C44 105.01(17) . .
N8 Si8 C43 114.45(14) . .
C42 Si8 C43 105.79(16) . .
C44 Si8 C43 104.86(17) . .
N8 Si8 Na4 39.10(9) . .
C42 Si8 Na4 101.47(11) . .
C44 Si8 Na4 82.09(12) . .
C43 Si8 Na4 148.78(11) . .
N8 Si8 Na3 46.13(9) . .
C42 Si8 Na3 65.59(11) . .
C44 Si8 Na3 128.99(13) . .
C43 Si8 Na3 126.12(12) . .
Na4 Si8 Na3 54.21(3) . .
N11 Si9 C55 117.39(17) . .
N11 Si9 C56 110.30(16) . .
C55 Si9 C56 104.55(19) . .
N11 Si9 C57 112.10(17) . .
C55 Si9 C57 105.9(2) . .
C56 Si9 C57 105.7(2) . .
N11 Si9 Na6 45.50(10) . .
C55 Si9 Na6 158.19(13) . .
C56 Si9 Na6 95.55(14) . .
C57 Si9 Na6 76.01(14) . .
N11 Si9 Na5 46.43(9) . .
C55 Si9 Na5 124.84(15) . .
C56 Si9 Na5 64.14(14) . .
C57 Si9 Na5 129.22(15) . .
Na6 Si9 Na5 57.30(3) . .
N11 Si10 C59 114.35(15) . .
N11 Si10 C58 116.21(16) . .
C59 Si10 C58 105.4(2) . .
N11 Si10 C60 110.93(16) . .
C59 Si10 C60 104.28(19) . .
C58 Si10 C60 104.5(2) . .
N11 Si10 Na6 46.28(10) . .
C59 Si10 Na6 131.55(14) . .
C58 Si10 Na6 123.01(16) . .
C60 Si10 Na6 65.01(13) . .
N12 Si11 C61 111.31(15) . .
N12 Si11 C62 115.71(15) . .
C61 Si11 C62 105.60(18) . .
N12 Si11 C63 114.20(15) . .
C61 Si11 C63 105.03(17) . .
C62 Si11 C63 104.01(17) . .
N12 Si11 Na6 43.36(9) . .
C61 Si11 Na6 78.68(12) . .
C62 Si11 Na6 155.71(13) . .
C63 Si11 Na6 97.68(12) . .
N12 Si12 C64 110.82(14) . .
N12 Si12 C66 114.44(14) . .
C64 Si12 C66 105.73(17) . .
N12 Si12 C65 115.05(15) . .
C64 Si12 C65 106.25(16) . .
C66 Si12 C65 103.74(16) . .
N12 Si12 Na6 44.00(9) . .
C64 Si12 Na6 96.38(12) . .
C66 Si12 Na6 80.21(11) . .
C65 Si12 Na6 154.71(12) . .
N12 Si12 Na5 49.28(9) . .
C64 Si12 Na5 61.68(11) . .
C66 Si12 Na5 130.89(12) . .
C65 Si12 Na5 125.32(12) . .
Na6 Si12 Na5 56.88(3) . .
N15 Si13 C78 115.62(15) . .
N15 Si13 C79 114.50(14) . .
C78 Si13 C79 105.89(17) . .
N15 Si13 C77 110.69(15) . .
C78 Si13 C77 104.63(18) . .
C79 Si13 C77 104.47(17) . .
N15 Si13 Na8 47.52(9) . .
C78 Si13 Na8 152.23(13) . .
C79 Si13 Na8 101.72(12) . .
C77 Si13 Na8 70.66(12) . .
N15 Si14 C80 111.77(15) . .
N15 Si14 C81 114.39(14) . .
C80 Si14 C81 105.18(17) . .
N15 Si14 C82 114.95(14) . .
C80 Si14 C82 106.10(16) . .
C81 Si14 C82 103.53(16) . .
N15 Si14 Na7 47.57(9) . .
C80 Si14 Na7 64.21(11) . .
C81 Si14 Na7 128.09(12) . .
C82 Si14 Na7 128.38(11) . .
N15 Si14 Na8 39.76(9) . .
C80 Si14 Na8 101.99(12) . .
C81 Si14 Na8 81.45(11) . .
C82 Si14 Na8 148.87(12) . .
Na7 Si14 Na8 55.02(3) . .
N16 Si15 C85 111.05(16) . .
N16 Si15 C83 112.73(17) . .
C85 Si15 C83 105.4(2) . .
N16 Si15 C84 116.53(17) . .
C85 Si15 C84 104.90(19) . .
C83 Si15 C84 105.36(18) . .
N16 Si15 Na8 40.03(10) . .
C85 Si15 Na8 99.67(14) . .
C83 Si15 Na8 80.21(13) . .
C84 Si15 Na8 152.08(14) . .
N16 Si15 Na7 46.34(9) . .
C85 Si15 Na7 64.85(13) . .
C83 Si15 Na7 128.83(14) . .
C84 Si15 Na7 125.80(13) . .
Na8 Si15 Na7 54.99(3) . .
N16 Si16 C86 116.22(19) . .
N16 Si16 C88 111.25(16) . .
C86 Si16 C88 106.5(3) . .
N16 Si16 C87 113.38(18) . .
C86 Si16 C87 105.4(3) . .
C88 Si16 C87 103.0(2) . .
N16 Si16 Na8 48.69(10) . .
C86 Si16 Na8 155.9(2) . .
C88 Si16 Na8 70.51(13) . .
C87 Si16 Na8 98.50(19) . .
N19 Si17 C99 110.90(14) . .
N19 Si17 C101 114.62(14) . .
C99 Si17 C101 106.03(16) . .
N19 Si17 C100 115.70(14) . .
C99 Si17 C100 106.24(16) . .
C101 Si17 C100 102.45(16) . .
N19 Si17 Na10 43.00(9) . .
C99 Si17 Na10 98.79(11) . .
C101 Si17 Na10 80.11(11) . .
C100 Si17 Na10 152.84(12) . .
N19 Si17 Na9 49.98(9) . .
C99 Si17 Na9 60.93(11) . .
C101 Si17 Na9 129.03(12) . .
C100 Si17 Na9 128.42(11) . .
Na10 Si17 Na9 56.83(3) . .
N19 Si18 C104 110.63(15) . .
N19 Si18 C103 114.73(14) . .
C104 Si18 C103 105.04(17) . .
N19 Si18 C102 116.32(15) . .
C104 Si18 C102 104.68(18) . .
C103 Si18 C102 104.36(17) . .
N19 Si18 Na10 45.21(9) . .
C104 Si18 Na10 74.64(13) . .
C103 Si18 Na10 100.00(11) . .
C102 Si18 Na10 154.80(13) . .
N20 Si19 C105 113.96(15) . .
N20 Si19 C107 116.12(15) . .
C105 Si19 C107 105.90(19) . .
N20 Si19 C106 111.07(15) . .
C105 Si19 C106 104.56(17) . .
C107 Si19 C106 104.14(19) . .
N20 Si19 Na10 46.53(10) . .
C105 Si19 Na10 131.70(13) . .
C107 Si19 Na10 122.39(15) . .
C106 Si19 Na10 64.94(12) . .
N20 Si20 C109 110.40(16) . .
N20 Si20 C110 112.47(17) . .
C109 Si20 C110 105.7(2) . .
N20 Si20 C108 117.04(16) . .
C109 Si20 C108 104.49(18) . .
C110 Si20 C108 105.88(19) . .
N20 Si20 Na10 43.42(10) . .
C109 Si20 Na10 97.77(13) . .
C110 Si20 Na10 77.25(14) . .
C108 Si20 Na10 155.50(13) . .
N20 Si20 Na9 44.19(9) . .
C109 Si20 Na9 66.53(13) . .
C110 Si20 Na9 130.03(14) . .
C108 Si20 Na9 124.03(14) . .
Na10 Si20 Na9 56.71(3) . .
N23 Si21 C121 114.25(14) . .
N23 Si21 C122 116.22(15) . .
C121 Si21 C122 105.97(18) . .
N23 Si21 C123 110.98(16) . .
C121 Si21 C123 103.54(18) . .
C122 Si21 C123 104.70(19) . .
N23 Si21 Na12 46.78(10) . .
C121 Si21 Na12 128.94(12) . .
C122 Si21 Na12 125.06(14) . .
C123 Si21 Na12 64.37(12) . .
N23 Si22 C125 118.33(16) . .
N23 Si22 C124 110.01(16) . .
C125 Si22 C124 103.71(18) . .
N23 Si22 C126 112.38(16) . .
C125 Si22 C126 104.84(19) . .
C124 Si22 C126 106.66(19) . .
N23 Si22 Na12 45.02(10) . .
C125 Si22 Na12 157.20(12) . .
C124 Si22 Na12 97.77(13) . .
C126 Si22 Na12 75.71(13) . .
N23 Si22 Na11 44.75(9) . .
C125 Si22 Na11 126.78(14) . .
C124 Si22 Na11 65.35(13) . .
C126 Si22 Na11 128.37(14) . .
Na12 Si22 Na11 56.73(3) . .
N24 Si23 C128 110.89(15) . .
N24 Si23 C129 114.26(14) . .
C128 Si23 C129 105.92(16) . .
N24 Si23 C127 115.68(14) . .
C128 Si23 C127 106.36(16) . .
C129 Si23 C127 102.87(16) . .
N24 Si23 Na12 43.03(9) . .
C128 Si23 Na12 99.72(12) . .
C129 Si23 Na12 79.01(11) . .
C127 Si23 Na12 152.03(11) . .
N24 Si23 Na11 47.88(9) . .
C128 Si23 Na11 63.02(11) . .
C129 Si23 Na11 128.22(12) . .
C127 Si23 Na11 128.90(11) . .
Na12 Si23 Na11 56.26(3) . .
N24 Si24 C132 116.33(14) . .
N24 Si24 C131 114.07(14) . .
C132 Si24 C131 104.39(16) . .
N24 Si24 C130 111.56(15) . .
C132 Si24 C130 104.52(17) . .
C131 Si24 C130 104.86(17) . .
N24 Si24 Na12 44.85(9) . .
C132 Si24 Na12 155.89(12) . .
C131 Si24 Na12 98.39(11) . .
C130 Si24 Na12 76.62(12) . .
C8 N1 C7 108.6(3) . .
C8 N1 C1 111.3(3) . .
C7 N1 C1 113.1(3) . .
C8 N1 Na1 110.7(2) . .
C7 N1 Na1 99.28(19) . .
C1 N1 Na1 113.1(2) . .
C10 N2 C9 107.9(3) . .
C10 N2 C6 114.1(3) . .
C9 N2 C6 111.5(3) . .
C10 N2 Na1 101.5(2) . .
C9 N2 Na1 107.0(2) . .
C6 N2 Na1 114.1(2) . .
Si1 N3 Si2 122.33(16) . .
Si1 N3 Na2 110.94(13) . .
Si2 N3 Na2 102.26(12) . .
Si1 N3 Na1 103.11(12) . .
Si2 N3 Na1 128.96(14) . .
Na2 N3 Na1 79.46(9) . .
Si4 N4 Si3 122.07(15) . .
Si4 N4 Na2 107.97(13) . .
Si3 N4 Na2 102.22(12) . .
Si4 N4 Na1 102.88(11) . .
Si3 N4 Na1 130.90(13) . .
Na2 N4 Na1 79.41(8) . .
C31 N5 C32 108.5(3) . .
C31 N5 C28 111.5(3) . .
C32 N5 C28 113.4(3) . .
C31 N5 Na3 110.7(2) . .
C32 N5 Na3 98.8(2) . .
C28 N5 Na3 113.2(2) . .
C30 N6 C29 108.5(3) . .
C30 N6 C23 112.0(3) . .
C29 N6 C23 113.5(3) . .
C30 N6 Na3 107.6(2) . .
C29 N6 Na3 99.5(2) . .
C23 N6 Na3 114.9(2) . .
Si5 N7 Si6 121.67(15) . .
Si5 N7 Na4 111.13(13) . .
Si6 N7 Na4 101.14(12) . .
Si5 N7 Na3 104.39(12) . .
Si6 N7 Na3 129.58(13) . .
Na4 N7 Na3 78.09(9) . .
Si8 N8 Si7 122.59(16) . .
Si8 N8 Na4 113.80(13) . .
Si7 N8 Na4 101.48(12) . .
Si8 N8 Na3 105.16(12) . .
Si7 N8 Na3 125.82(13) . .
Na4 N8 Na3 78.66(9) . .
C52 N9 C51 109.9(4) . .
C52 N9 C45 113.1(3) . .
C51 N9 C45 110.4(3) . .
C52 N9 Na5 93.0(2) . .
C51 N9 Na5 113.9(3) . .
C45 N9 Na5 115.4(2) . .
C54 N10 C53 109.7(3) . .
C54 N10 C50 113.1(3) . .
C53 N10 C50 111.3(3) . .
C54 N10 Na5 96.4(2) . .
C53 N10 Na5 108.5(2) . .
C50 N10 Na5 116.7(2) . .
Si9 N11 Si10 125.30(16) . .
Si9 N11 Na6 104.05(13) . .
Si10 N11 Na6 102.70(12) . .
Si9 N11 Na5 104.36(12) . .
Si10 N11 Na5 126.61(14) . .
Na6 N11 Na5 80.55(9) . .
Si12 N12 Si11 122.53(16) . .
Si12 N12 Na6 106.28(12) . .
Si11 N12 Na6 106.95(12) . .
Si12 N12 Na5 101.45(12) . .
Si11 N12 Na5 130.08(13) . .
Na6 N12 Na5 78.85(9) . .
C73 N13 C74 108.4(3) . .
C73 N13 C67 113.8(3) . .
C74 N13 C67 111.4(3) . .
C73 N13 Na7 94.3(2) . .
C74 N13 Na7 112.3(2) . .
C67 N13 Na7 115.4(2) . .
C76 N14 C75 108.6(3) . .
C76 N14 C72 114.6(3) . .
C75 N14 C72 111.1(3) . .
C76 N14 Na7 95.6(2) . .
C75 N14 Na7 110.8(2) . .
C72 N14 Na7 115.1(2) . .
Si14 N15 Si13 123.43(16) . .
Si14 N15 Na8 112.78(13) . .
Si13 N15 Na8 100.28(12) . .
Si14 N15 Na7 103.27(12) . .
Si13 N15 Na7 128.01(13) . .
Na8 N15 Na7 78.89(9) . .
Si15 N16 Si16 122.54(16) . .
Si15 N16 Na8 112.54(15) . .
Si16 N16 Na8 98.60(12) . .
Si15 N16 Na7 104.88(12) . .
Si16 N16 Na7 128.26(14) . .
Na8 N16 Na7 79.34(9) . .
C96 N17 C95 109.5(3) . .
C96 N17 C89 113.4(3) . .
C95 N17 C89 111.1(3) . .
C96 N17 Na9 99.4(2) . .
C95 N17 Na9 109.9(2) . .
C89 N17 Na9 113.0(2) . .
C98 N18 C97 108.7(3) . .
C98 N18 C90 111.5(3) . .
C97 N18 C90 113.1(3) . .
C98 N18 Na9 112.9(2) . .
C97 N18 Na9 88.84(19) . .
C90 N18 Na9 119.5(2) . .
Si17 N19 Si18 123.43(16) . .
Si17 N19 Na10 107.78(12) . .
Si18 N19 Na10 104.22(12) . .
Si17 N19 Na9 100.59(12) . .
Si18 N19 Na9 130.86(13) . .
Na10 N19 Na9 78.82(8) . .
Si20 N20 Si19 124.01(16) . .
Si20 N20 Na10 107.37(14) . .
Si19 N20 Na10 102.19(12) . .
Si20 N20 Na9 107.58(12) . .
Si19 N20 Na9 123.10(14) . .
Na10 N20 Na9 81.76(9) . .
C117 N21 C118 109.8(3) . .
C117 N21 C111 113.3(3) . .
C118 N21 C111 111.4(3) . .
C117 N21 Na11 98.1(2) . .
C118 N21 Na11 109.4(2) . .
C111 N21 Na11 114.04(19) . .
C120 N22 C119 108.7(3) . .
C120 N22 C116 112.6(3) . .
C119 N22 C116 111.2(3) . .
C120 N22 Na11 90.63(18) . .
C119 N22 Na11 112.7(2) . .
C116 N22 Na11 119.07(19) . .
Si22 N23 Si21 125.64(16) . .
Si22 N23 Na12 104.85(13) . .
Si21 N23 Na12 101.84(12) . .
Si22 N23 Na11 107.09(12) . .
Si21 N23 Na11 123.48(13) . .
Na12 N23 Na11 80.70(9) . .
Si23 N24 Si24 122.44(16) . .
Si23 N24 Na12 107.78(12) . .
Si24 N24 Na12 104.65(12) . .
Si23 N24 Na11 103.46(12) . .
Si24 N24 Na11 128.74(13) . .
Na12 N24 Na11 79.03(8) . .
N1 C1 C6 111.6(3) . .
N1 C1 C2 114.0(3) . .
C6 C1 C2 110.7(3) . .
N1 C1 H1 106.7 . .
C6 C1 H1 106.7 . .
C2 C1 H1 106.7 . .
C3 C2 C1 111.9(3) . .
C3 C2 H2A 109.2 . .
C1 C2 H2A 109.2 . .
C3 C2 H2B 109.2 . .
C1 C2 H2B 109.2 . .
H2A C2 H2B 107.9 . .
C4 C3 C2 110.2(3) . .
C4 C3 H3A 109.6 . .
C2 C3 H3A 109.6 . .
C4 C3 H3B 109.6 . .
C2 C3 H3B 109.6 . .
H3A C3 H3B 108.1 . .
C3 C4 C5 109.9(3) . .
C3 C4 H4A 109.7 . .
C5 C4 H4A 109.7 . .
C3 C4 H4B 109.7 . .
C5 C4 H4B 109.7 . .
H4A C4 H4B 108.2 . .
C4 C5 C6 112.2(3) . .
C4 C5 H5A 109.2 . .
C6 C5 H5A 109.2 . .
C4 C5 H5B 109.2 . .
C6 C5 H5B 109.2 . .
H5A C5 H5B 107.9 . .
N2 C6 C1 111.6(3) . .
N2 C6 C5 113.5(3) . .
C1 C6 C5 111.2(3) . .
N2 C6 H6 106.7 . .
C1 C6 H6 106.7 . .
C5 C6 H6 106.7 . .
N1 C7 H7A 109.5 . .
N1 C7 H7B 109.5 . .
H7A C7 H7B 109.5 . .
N1 C7 H7C 109.5 . .
H7A C7 H7C 109.5 . .
H7B C7 H7C 109.5 . .
N1 C8 H8A 109.5 . .
N1 C8 H8B 109.5 . .
H8A C8 H8B 109.5 . .
N1 C8 H8C 109.5 . .
H8A C8 H8C 109.5 . .
H8B C8 H8C 109.5 . .
N2 C9 H9A 109.5 . .
N2 C9 H9B 109.5 . .
H9A C9 H9B 109.5 . .
N2 C9 H9C 109.5 . .
H9A C9 H9C 109.5 . .
H9B C9 H9C 109.5 . .
N2 C10 H10A 109.5 . .
N2 C10 H10B 109.5 . .
H10A C10 H10B 109.5 . .
N2 C10 H10C 109.5 . .
H10A C10 H10C 109.5 . .
H10B C10 H10C 109.5 . .
Si1 C11 Na4 178.02(19) . .
Si1 C11 H14X 109.5 . .
Na4 C11 H14X 68.6 . .
Si1 C11 H14Y 109.5 . .
Na4 C11 H14Y 71.3 . .
H14X C11 H14Y 109.5 . .
Si1 C11 H14Z 109.5 . .
Na4 C11 H14Z 71.7 . .
H14X C11 H14Z 109.5 . .
H14Y C11 H14Z 109.5 . .
Si1 C12 Na1 82.05(11) . .
Si1 C12 H12A 109.5 . .
Na1 C12 H12A 64.6 . .
Si1 C12 H12B 109.5 . .
Na1 C12 H12B 168.5 . .
H12A C12 H12B 109.5 . .
Si1 C12 H12C 109.5 . .
Na1 C12 H12C 65.7 . .
H12A C12 H12C 109.5 . .
H12B C12 H12C 109.5 . .
Si1 C13 H13A 109.5 . .
Si1 C13 H13B 109.5 . .
H13A C13 H13B 109.5 . .
Si1 C13 H13C 109.5 . .
H13A C13 H13C 109.5 . .
H13B C13 H13C 109.5 . .
Si2 C14 H14A 109.5 . .
Si2 C14 H14B 109.5 . .
H14A C14 H14B 109.5 . .
Si2 C14 H14C 109.5 . .
H14A C14 H14C 109.5 . .
H14B C14 H14C 109.5 . .
Si2 C15 H15A 109.5 . .
Si2 C15 H15B 109.5 . .
H15A C15 H15B 109.5 . .
Si2 C15 H15C 109.5 . .
H15A C15 H15C 109.5 . .
H15B C15 H15C 109.5 . .
Si2 C16 H16A 109.5 . .
Si2 C16 H16B 109.5 . .
H16A C16 H16B 109.5 . .
Si2 C16 H16C 109.5 . .
H16A C16 H16C 109.5 . .
H16B C16 H16C 109.5 . .
Si3 C17 H17A 109.5 . .
Si3 C17 H17B 109.5 . .
H17A C17 H17B 109.5 . .
Si3 C17 H17C 109.5 . .
H17A C17 H17C 109.5 . .
H17B C17 H17C 109.5 . .
Si3 C18 H18A 109.5 . .
Si3 C18 H18B 109.5 . .
H18A C18 H18B 109.5 . .
Si3 C18 H18C 109.5 . .
H18A C18 H18C 109.5 . .
H18B C18 H18C 109.5 . .
Si3 C19 H19A 109.5 . .
Si3 C19 H19B 109.5 . .
H19A C19 H19B 109.5 . .
Si3 C19 H19C 109.5 . .
H19A C19 H19C 109.5 . .
H19B C19 H19C 109.5 . .
Si4 C20 H20A 109.5 . .
Si4 C20 H20B 109.5 . .
H20A C20 H20B 109.5 . .
Si4 C20 H20C 109.5 . .
H20A C20 H20C 109.5 . .
H20B C20 H20C 109.5 . .
Si4 C21 H21A 109.5 . .
Si4 C21 H21B 109.5 . .
H21A C21 H21B 109.5 . .
Si4 C21 H21C 109.5 . .
H21A C21 H21C 109.5 . .
H21B C21 H21C 109.5 . .
Si4 C22 Na1 82.96(12) . .
Si4 C22 H22A 109.5 . .
Na1 C22 H22A 166.5 . .
Si4 C22 H22B 109.5 . .
Na1 C22 H22B 59.9 . .
H22A C22 H22B 109.5 . .
Si4 C22 H22C 109.5 . .
Na1 C22 H22C 69.7 . .
H22A C22 H22C 109.5 . .
H22B C22 H22C 109.5 . .
N6 C23 C28 111.6(3) . .
N6 C23 C24 113.9(3) . .
C28 C23 C24 110.3(3) . .
N6 C23 H23 106.9 . .
C28 C23 H23 106.9 . .
C24 C23 H23 106.9 . .
C25 C24 C23 112.1(4) . .
C25 C24 H24A 109.2 . .
C23 C24 H24A 109.2 . .
C25 C24 H24B 109.2 . .
C23 C24 H24B 109.2 . .
H24A C24 H24B 107.9 . .
C26 C25 C24 110.1(4) . .
C26 C25 H25A 109.6 . .
C24 C25 H25A 109.6 . .
C26 C25 H25B 109.6 . .
C24 C25 H25B 109.6 . .
H25A C25 H25B 108.2 . .
C25 C26 C27 110.3(4) . .
C25 C26 H26A 109.6 . .
C27 C26 H26A 109.6 . .
C25 C26 H26B 109.6 . .
C27 C26 H26B 109.6 . .
H26A C26 H26B 108.1 . .
C26 C27 C28 112.0(3) . .
C26 C27 H27A 109.2 . .
C28 C27 H27A 109.2 . .
C26 C27 H27B 109.2 . .
C28 C27 H27B 109.2 . .
H27A C27 H27B 107.9 . .
N5 C28 C23 111.9(3) . .
N5 C28 C27 113.6(3) . .
C23 C28 C27 110.3(3) . .
N5 C28 H28 106.9 . .
C23 C28 H28 106.9 . .
C27 C28 H28 106.9 . .
N6 C29 Na3 52.88(17) . .
N6 C29 H29A 109.5 . .
Na3 C29 H29A 71.0 . .
N6 C29 H29B 109.5 . .
Na3 C29 H29B 89.9 . .
H29A C29 H29B 109.5 . .
N6 C29 H29C 109.5 . .
Na3 C29 H29C 158.3 . .
H29A C29 H29C 109.5 . .
H29B C29 H29C 109.5 . .
N6 C30 H30A 109.5 . .
N6 C30 H30B 109.5 . .
H30A C30 H30B 109.5 . .
N6 C30 H30C 109.5 . .
H30A C30 H30C 109.5 . .
H30B C30 H30C 109.5 . .
N5 C31 H31A 109.5 . .
N5 C31 H31B 109.5 . .
H31A C31 H31B 109.5 . .
N5 C31 H31C 109.5 . .
H31A C31 H31C 109.5 . .
H31B C31 H31C 109.5 . .
N5 C32 H32A 109.5 . .
N5 C32 H32B 109.5 . .
H32A C32 H32B 109.5 . .
N5 C32 H32C 109.5 . .
H32A C32 H32C 109.5 . .
H32B C32 H32C 109.5 . .
Si5 C33 Na3 82.50(12) . .
Si5 C33 H33A 109.5 . .
Na3 C33 H33A 59.5 . .
Si5 C33 H33B 109.5 . .
Na3 C33 H33B 70.5 . .
H33A C33 H33B 109.5 . .
Si5 C33 H33C 109.5 . .
Na3 C33 H33C 166.6 . .
H33A C33 H33C 109.5 . .
H33B C33 H33C 109.5 . .
Si5 C34 H34A 109.5 . .
Si5 C34 H34B 109.5 . .
H34A C34 H34B 109.5 . .
Si5 C34 H34C 109.5 . .
H34A C34 H34C 109.5 . .
H34B C34 H34C 109.5 . .
Si5 C35 H35A 109.5 . .
Si5 C35 H35B 109.5 . .
H35A C35 H35B 109.5 . .
Si5 C35 H35C 109.5 . .
H35A C35 H35C 109.5 . .
H35B C35 H35C 109.5 . .
Si6 C36 H36A 109.5 . .
Si6 C36 H36B 109.5 . .
H36A C36 H36B 109.5 . .
Si6 C36 H36C 109.5 . .
H36A C36 H36C 109.5 . .
H36B C36 H36C 109.5 . .
Si6 C37 H37A 109.5 . .
Si6 C37 H37B 109.5 . .
H37A C37 H37B 109.5 . .
Si6 C37 H37C 109.5 . .
H37A C37 H37C 109.5 . .
H37B C37 H37C 109.5 . .
Si6 C38 H38A 109.5 . .
Si6 C38 H38B 109.5 . .
H38A C38 H38B 109.5 . .
Si6 C38 H38C 109.5 . .
H38A C38 H38C 109.5 . .
H38B C38 H38C 109.5 . .
Si7 C39 Na4 73.75(11) . .
Si7 C39 H39A 109.5 . .
Na4 C39 H39A 161.5 . .
Si7 C39 H39B 109.5 . .
Na4 C39 H39B 85.6 . .
H39A C39 H39B 109.5 . .
Si7 C39 H39C 109.5 . .
Na4 C39 H39C 53.7 . .
H39A C39 H39C 109.5 . .
H39B C39 H39C 109.5 . .
Si7 C40 H40A 109.5 . .
Si7 C40 H40B 109.5 . .
H40A C40 H40B 109.5 . .
Si7 C40 H40C 109.5 . .
H40A C40 H40C 109.5 . .
H40B C40 H40C 109.5 . .
Si7 C41 H41A 109.5 . .
Si7 C41 H41B 109.5 . .
H41A C41 H41B 109.5 . .
Si7 C41 H41C 109.5 . .
H41A C41 H41C 109.5 . .
H41B C41 H41C 109.5 . .
Si8 C42 H42A 109.5 . .
Si8 C42 H42B 109.5 . .
H42A C42 H42B 109.5 . .
Si8 C42 H42C 109.5 . .
H42A C42 H42C 109.5 . .
H42B C42 H42C 109.5 . .
Si8 C43 Na6 177.00(18) . 2_646
Si8 C43 H43A 109.5 . .
Na6 C43 H43A 73.2 2_646 .
Si8 C43 H43B 109.5 . .
Na6 C43 H43B 70.4 2_646 .
H43A C43 H43B 109.5 . .
Si8 C43 H43C 109.5 . .
Na6 C43 H43C 68.0 2_646 .
H43A C43 H43C 109.5 . .
H43B C43 H43C 109.5 . .
Si8 C44 H44A 109.5 . .
Si8 C44 H44B 109.5 . .
H44A C44 H44B 109.5 . .
Si8 C44 H44C 109.5 . .
H44A C44 H44C 109.5 . .
H44B C44 H44C 109.5 . .
N9 C45 C50 111.9(3) . .
N9 C45 C46 114.2(3) . .
C50 C45 C46 110.0(3) . .
N9 C45 H45 106.8 . .
C50 C45 H45 106.8 . .
C46 C45 H45 106.8 . .
C47 C46 C45 110.8(3) . .
C47 C46 H46A 109.5 . .
C45 C46 H46A 109.5 . .
C47 C46 H46B 109.5 . .
C45 C46 H46B 109.5 . .
H46A C46 H46B 108.1 . .
C48 C47 C46 111.1(4) . .
C48 C47 H47A 109.4 . .
C46 C47 H47A 109.4 . .
C48 C47 H47B 109.4 . .
C46 C47 H47B 109.4 . .
H47A C47 H47B 108.0 . .
C47 C48 C49 111.6(4) . .
C47 C48 H48A 109.3 . .
C49 C48 H48A 109.3 . .
C47 C48 H48B 109.3 . .
C49 C48 H48B 109.3 . .
H48A C48 H48B 108.0 . .
C48 C49 C50 112.0(3) . .
C48 C49 H49A 109.2 . .
C50 C49 H49A 109.2 . .
C48 C49 H49B 109.2 . .
C50 C49 H49B 109.2 . .
H49A C49 H49B 107.9 . .
N10 C50 C45 112.5(3) . .
N10 C50 C49 114.5(3) . .
C45 C50 C49 109.0(3) . .
N10 C50 H50 106.8 . .
C45 C50 H50 106.8 . .
C49 C50 H50 106.8 . .
N9 C51 H51A 109.5 . .
N9 C51 H51B 109.5 . .
H51A C51 H51B 109.5 . .
N9 C51 H51C 109.5 . .
H51A C51 H51C 109.5 . .
H51B C51 H51C 109.5 . .
N9 C52 Na5 59.08(19) . .
N9 C52 H52A 109.5 . .
Na5 C52 H52A 70.0 . .
N9 C52 H52B 109.5 . .
Na5 C52 H52B 83.5 . .
H52A C52 H52B 109.5 . .
N9 C52 H52C 109.5 . .
Na5 C52 H52C 165.7 . .
H52A C52 H52C 109.5 . .
H52B C52 H52C 109.5 . .
N10 C53 H53A 109.5 . .
N10 C53 H53B 109.5 . .
H53A C53 H53B 109.5 . .
N10 C53 H53C 109.5 . .
H53A C53 H53C 109.5 . .
H53B C53 H53C 109.5 . .
N10 C54 Na5 55.30(16) . .
N10 C54 H54A 109.5 . .
Na5 C54 H54A 76.2 . .
N10 C54 H54B 109.5 . .
Na5 C54 H54B 81.1 . .
H54A C54 H54B 109.5 . .
N10 C54 H54C 109.5 . .
Na5 C54 H54C 164.4 . .
H54A C54 H54C 109.5 . .
H54B C54 H54C 109.5 . .
Si9 C55 H55A 109.5 . .
Si9 C55 H55B 109.5 . .
H55A C55 H55B 109.5 . .
Si9 C55 H55C 109.5 . .
H55A C55 H55C 109.5 . .
H55B C55 H55C 109.5 . .
Si9 C56 Na5 82.02(13) . .
Si9 C56 H56A 109.5 . .
Na5 C56 H56A 63.8 . .
Si9 C56 H56B 109.5 . .
Na5 C56 H56B 66.4 . .
H56A C56 H56B 109.5 . .
Si9 C56 H56C 109.5 . .
Na5 C56 H56C 168.4 . .
H56A C56 H56C 109.5 . .
H56B C56 H56C 109.5 . .
Si9 C57 H57A 109.5 . .
Si9 C57 H57B 109.5 . .
H57A C57 H57B 109.5 . .
Si9 C57 H57C 109.5 . .
H57A C57 H57C 109.5 . .
H57B C57 H57C 109.5 . .
Si10 C58 H58A 109.5 . .
Si10 C58 H58B 109.5 . .
H58A C58 H58B 109.5 . .
Si10 C58 H58C 109.5 . .
H58A C58 H58C 109.5 . .
H58B C58 H58C 109.5 . .
Si10 C59 H59A 109.5 . .
Si10 C59 H59B 109.5 . .
H59A C59 H59B 109.5 . .
Si10 C59 H59C 109.5 . .
H59A C59 H59C 109.5 . .
H59B C59 H59C 109.5 . .
Si10 C60 Na6 79.56(12) . .
Si10 C60 H60A 109.5 . .
Na6 C60 H60A 71.0 . .
Si10 C60 H60B 109.5 . .
Na6 C60 H60B 61.5 . .
H60A C60 H60B 109.5 . .
Si10 C60 H60C 109.5 . .
Na6 C60 H60C 169.6 . .
H60A C60 H60C 109.5 . .
H60B C60 H60C 109.5 . .
Si11 C61 H61A 109.5 . .
Si11 C61 H61B 109.5 . .
H61A C61 H61B 109.5 . .
Si11 C61 H61C 109.5 . .
H61A C61 H61C 109.5 . .
H61B C61 H61C 109.5 . .
Si11 C62 H62A 109.5 . .
Si11 C62 H62B 109.5 . .
H62A C62 H62B 109.5 . .
Si11 C62 H62C 109.5 . .
H62A C62 H62C 109.5 . .
H62B C62 H62C 109.5 . .
Si11 C63 H63A 109.5 . .
Si11 C63 H63B 109.5 . .
H63A C63 H63B 109.5 . .
Si11 C63 H63C 109.5 . .
H63A C63 H63C 109.5 . .
H63B C63 H63C 109.5 . .
Si12 C64 Na5 84.60(11) . .
Si12 C64 H64A 109.5 . .
Na5 C64 H64A 165.7 . .
Si12 C64 H64B 109.5 . .
Na5 C64 H64B 61.5 . .
H64A C64 H64B 109.5 . .
Si12 C64 H64C 109.5 . .
Na5 C64 H64C 66.6 . .
H64A C64 H64C 109.5 . .
H64B C64 H64C 109.5 . .
Si12 C65 Na2 174.94(19) . .
Si12 C65 H65A 109.5 . .
Na2 C65 H65A 75.2 . .
Si12 C65 H65B 109.5 . .
Na2 C65 H65B 70.1 . .
H65A C65 H65B 109.5 . .
Si12 C65 H65C 109.5 . .
Na2 C65 H65C 66.5 . .
H65A C65 H65C 109.5 . .
H65B C65 H65C 109.5 . .
Si12 C66 H66A 109.5 . .
Si12 C66 H66B 109.5 . .
H66A C66 H66B 109.5 . .
Si12 C66 H66C 109.5 . .
H66A C66 H66C 109.5 . .
H66B C66 H66C 109.5 . .
N13 C67 C72 111.7(3) . .
N13 C67 C68 114.3(3) . .
C72 C67 C68 110.0(3) . .
N13 C67 H67 106.8 . .
C72 C67 H67 106.8 . .
C68 C67 H67 106.8 . .
C69 C68 C67 112.4(4) . .
C69 C68 H68A 109.1 . .
C67 C68 H68A 109.1 . .
C69 C68 H68B 109.1 . .
C67 C68 H68B 109.1 . .
H68A C68 H68B 107.8 . .
C70 C69 C68 110.5(4) . .
C70 C69 H69A 109.5 . .
C68 C69 H69A 109.5 . .
C70 C69 H69B 109.5 . .
C68 C69 H69B 109.5 . .
H69A C69 H69B 108.1 . .
C69 C70 C71 109.6(4) . .
C69 C70 H70A 109.7 . .
C71 C70 H70A 109.7 . .
C69 C70 H70B 109.7 . .
C71 C70 H70B 109.7 . .
H70A C70 H70B 108.2 . .
C70 C71 C72 111.3(4) . .
C70 C71 H71A 109.4 . .
C72 C71 H71A 109.4 . .
C70 C71 H71B 109.4 . .
C72 C71 H71B 109.4 . .
H71A C71 H71B 108.0 . .
N14 C72 C67 112.3(3) . .
N14 C72 C71 113.9(3) . .
C67 C72 C71 110.6(3) . .
N14 C72 H72 106.5 . .
C67 C72 H72 106.5 . .
C71 C72 H72 106.5 . .
N13 C73 Na7 57.47(17) . .
N13 C73 H73A 109.5 . .
Na7 C73 H73A 165.1 . .
N13 C73 H73B 109.5 . .
Na7 C73 H73B 72.0 . .
H73A C73 H73B 109.5 . .
N13 C73 H73C 109.5 . .
Na7 C73 H73C 83.1 . .
H73A C73 H73C 109.5 . .
H73B C73 H73C 109.5 . .
N13 C74 H74A 109.5 . .
N13 C74 H74B 109.5 . .
H74A C74 H74B 109.5 . .
N13 C74 H74C 109.5 . .
H74A C74 H74C 109.5 . .
H74B C74 H74C 109.5 . .
N14 C75 H75A 109.5 . .
N14 C75 H75B 109.5 . .
H75A C75 H75B 109.5 . .
N14 C75 H75C 109.5 . .
H75A C75 H75C 109.5 . .
H75B C75 H75C 109.5 . .
N14 C76 Na7 56.32(19) . .
N14 C76 H76A 109.5 . .
Na7 C76 H76A 163.4 . .
N14 C76 H76B 109.5 . .
Na7 C76 H76B 71.6 . .
H76A C76 H76B 109.5 . .
N14 C76 H76C 109.5 . .
Na7 C76 H76C 85.0 . .
H76A C76 H76C 109.5 . .
H76B C76 H76C 109.5 . .
Si13 C77 Na8 73.85(11) . .
Si13 C77 H77A 109.5 . .
Na8 C77 H77A 89.0 . .
Si13 C77 H77B 109.5 . .
Na8 C77 H77B 157.9 . .
H77A C77 H77B 109.5 . .
Si13 C77 H77C 109.5 . .
Na8 C77 H77C 50.9 . .
H77A C77 H77C 109.5 . .
H77B C77 H77C 109.5 . .
Si13 C78 H78A 109.5 . .
Si13 C78 H78B 109.5 . .
H78A C78 H78B 109.5 . .
Si13 C78 H78C 109.5 . .
H78A C78 H78C 109.5 . .
H78B C78 H78C 109.5 . .
Si13 C79 H79A 109.5 . .
Si13 C79 H79B 109.5 . .
H79A C79 H79B 109.5 . .
Si13 C79 H79C 109.5 . .
H79A C79 H79C 109.5 . .
H79B C79 H79C 109.5 . .
Si14 C80 Na7 82.27(12) . .
Si14 C80 H80A 109.5 . .
Na7 C80 H80A 62.6 . .
Si14 C80 H80B 109.5 . .
Na7 C80 H80B 168.0 . .
H80A C80 H80B 109.5 . .
Si14 C80 H80C 109.5 . .
Na7 C80 H80C 67.5 . .
H80A C80 H80C 109.5 . .
H80B C80 H80C 109.5 . .
Si14 C81 H81A 109.5 . .
Si14 C81 H81B 109.5 . .
H81A C81 H81B 109.5 . .
Si14 C81 H81C 109.5 . .
H81A C81 H81C 109.5 . .
H81B C81 H81C 109.5 . .
Si14 C82 Na12 175.15(18) . .
Si14 C82 H82A 109.5 . .
Na12 C82 H82A 72.6 . .
Si14 C82 H82B 109.5 . .
Na12 C82 H82B 73.4 . .
H82A C82 H82B 109.5 . .
Si14 C82 H82C 109.5 . .
Na12 C82 H82C 65.7 . .
H82A C82 H82C 109.5 . .
H82B C82 H82C 109.5 . .
Si15 C83 H83A 109.5 . .
Si15 C83 H83B 109.5 . .
H83A C83 H83B 109.5 . .
Si15 C83 H83C 109.5 . .
H83A C83 H83C 109.5 . .
H83B C83 H83C 109.5 . .
Si15 C84 H84A 109.5 . .
Si15 C84 H84B 109.5 . .
H84A C84 H84B 109.5 . .
Si15 C84 H84C 109.5 . .
H84A C84 H84C 109.5 . .
H84B C84 H84C 109.5 . .
Si15 C85 Na7 81.59(13) . .
Si15 C85 H85A 109.5 . .
Na7 C85 H85A 69.7 . .
Si15 C85 H85B 109.5 . .
Na7 C85 H85B 61.0 . .
H85A C85 H85B 109.5 . .
Si15 C85 H85C 109.5 . .
Na7 C85 H85C 168.0 . .
H85A C85 H85C 109.5 . .
H85B C85 H85C 109.5 . .
Si16 C86 H86A 109.5 . .
Si16 C86 H86B 109.5 . .
H86A C86 H86B 109.5 . .
Si16 C86 H86C 109.5 . .
H86A C86 H86C 109.5 . .
H86B C86 H86C 109.5 . .
Si16 C87 H87A 109.5 . .
Si16 C87 H87B 109.5 . .
H87A C87 H87B 109.5 . .
Si16 C87 H87C 109.5 . .
H87A C87 H87C 109.5 . .
H87B C87 H87C 109.5 . .
Si16 C88 Na8 73.85(12) . .
Si16 C88 H88A 109.5 . .
Na8 C88 H88A 162.1 . .
Si16 C88 H88B 109.5 . .
Na8 C88 H88B 54.2 . .
H88A C88 H88B 109.5 . .
Si16 C88 H88C 109.5 . .
Na8 C88 H88C 84.9 . .
H88A C88 H88C 109.5 . .
H88B C88 H88C 109.5 . .
N17 C89 C90 111.5(3) . .
N17 C89 C94 115.2(3) . .
C90 C89 C94 110.3(3) . .
N17 C89 H89 106.4 . .
C90 C89 H89 106.4 . .
C94 C89 H89 106.4 . .
N18 C90 C89 112.2(3) . .
N18 C90 C91 114.3(3) . .
C89 C90 C91 110.1(3) . .
N18 C90 H90 106.6 . .
C89 C90 H90 106.6 . .
C91 C90 H90 106.6 . .
C92 C91 C90 111.9(3) . .
C92 C91 H91A 109.2 . .
C90 C91 H91A 109.2 . .
C92 C91 H91B 109.2 . .
C90 C91 H91B 109.2 . .
H91A C91 H91B 107.9 . .
C91 C92 C93 110.0(3) . .
C91 C92 H92A 109.7 . .
C93 C92 H92A 109.7 . .
C91 C92 H92B 109.7 . .
C93 C92 H92B 109.7 . .
H92A C92 H92B 108.2 . .
C92 C93 C94 110.8(3) . .
C92 C93 H93A 109.5 . .
C94 C93 H93A 109.5 . .
C92 C93 H93B 109.5 . .
C94 C93 H93B 109.5 . .
H93A C93 H93B 108.1 . .
C93 C94 C89 111.6(3) . .
C93 C94 H94A 109.3 . .
C89 C94 H94A 109.3 . .
C93 C94 H94B 109.3 . .
C89 C94 H94B 109.3 . .
H94A C94 H94B 108.0 . .
N17 C95 H95A 109.5 . .
N17 C95 H95B 109.5 . .
H95A C95 H95B 109.5 . .
N17 C95 H95C 109.5 . .
H95A C95 H95C 109.5 . .
H95B C95 H95C 109.5 . .
N17 C96 H96A 109.5 . .
N17 C96 H96B 109.5 . .
H96A C96 H96B 109.5 . .
N17 C96 H96C 109.5 . .
H96A C96 H96C 109.5 . .
H96B C96 H96C 109.5 . .
N18 C97 Na9 61.11(16) . .
N18 C97 H97A 109.5 . .
Na9 C97 H97A 66.0 . .
N18 C97 H97B 109.5 . .
Na9 C97 H97B 85.8 . .
H97A C97 H97B 109.5 . .
N18 C97 H97C 109.5 . .
Na9 C97 H97C 164.5 . .
H97A C97 H97C 109.5 . .
H97B C97 H97C 109.5 . .
N18 C98 H98A 109.5 . .
N18 C98 H98B 109.5 . .
H98A C98 H98B 109.5 . .
N18 C98 H98C 109.5 . .
H98A C98 H98C 109.5 . .
H98B C98 H98C 109.5 . .
Si17 C99 Na9 85.44(11) . .
Si17 C99 H99A 109.5 . .
Na9 C99 H99A 164.5 . .
Si17 C99 H99B 109.5 . .
Na9 C99 H99B 67.6 . .
H99A C99 H99B 109.5 . .
Si17 C99 H99C 109.5 . .
Na9 C99 H99C 59.8 . .
H99A C99 H99C 109.5 . .
H99B C99 H99C 109.5 . .
Si17 C100 Na8 174.51(19) . .
Si17 C100 H10D 109.5 . .
Na8 C100 H10D 67.0 . .
Si17 C100 H10E 109.5 . .
Na8 C100 H10E 75.9 . .
H10D C100 H10E 109.5 . .
Si17 C100 H10F 109.5 . .
Na8 C100 H10F 68.8 . .
H10D C100 H10F 109.5 . .
H10E C100 H10F 109.5 . .
Si17 C101 H10G 109.5 . .
Si17 C101 H10H 109.5 . .
H10G C101 H10H 109.5 . .
Si17 C101 H10I 109.5 . .
H10G C101 H10I 109.5 . .
H10H C101 H10I 109.5 . .
Si18 C102 H10J 109.5 . .
Si18 C102 H10K 109.5 . .
H10J C102 H10K 109.5 . .
Si18 C102 H10L 109.5 . .
H10J C102 H10L 109.5 . .
H10K C102 H10L 109.5 . .
Si18 C103 H10M 109.5 . .
Si18 C103 H10N 109.5 . .
H10M C103 H10N 109.5 . .
Si18 C103 H10O 109.5 . .
H10M C103 H10O 109.5 . .
H10N C103 H10O 109.5 . .
Si18 C104 H10P 109.5 . .
Si18 C104 H10Q 109.5 . .
H10P C104 H10Q 109.5 . .
Si18 C104 H10R 109.5 . .
H10P C104 H10R 109.5 . .
H10Q C104 H10R 109.5 . .
Si19 C105 H10S 109.5 . .
Si19 C105 H10T 109.5 . .
H10S C105 H10T 109.5 . .
Si19 C105 H10U 109.5 . .
H10S C105 H10U 109.5 . .
H10T C105 H10U 109.5 . .
Si19 C106 Na10 79.60(12) . .
Si19 C106 H10V 109.5 . .
Na10 C106 H10V 71.2 . .
Si19 C106 H10W 109.5 . .
Na10 C106 H10W 169.4 . .
H10V C106 H10W 109.5 . .
Si19 C106 H10X 109.5 . .
Na10 C106 H10X 61.3 . .
H10V C106 H10X 109.5 . .
H10W C106 H10X 109.5 . .
Si19 C107 H10Y 109.5 . .
Si19 C107 H10Z 109.5 . .
H10Y C107 H10Z 109.5 . .
Si19 C107 H110 109.5 . .
H10Y C107 H110 109.5 . .
H10Z C107 H110 109.5 . .
Si20 C108 H111 109.5 . .
Si20 C108 H112 109.5 . .
H111 C108 H112 109.5 . .
Si20 C108 H113 109.5 . .
H111 C108 H113 109.5 . .
H112 C108 H113 109.5 . .
Si20 C109 H114 109.5 . .
Si20 C109 H115 109.5 . .
H114 C109 H115 109.5 . .
Si20 C109 H116 109.5 . .
H114 C109 H116 109.5 . .
H115 C109 H116 109.5 . .
Si20 C110 H11A 109.5 . .
Si20 C110 H11B 109.5 . .
H11A C110 H11B 109.5 . .
Si20 C110 H11C 109.5 . .
H11A C110 H11C 109.5 . .
H11B C110 H11C 109.5 . .
N21 C111 C116 111.7(3) . .
N21 C111 C112 115.0(3) . .
C116 C111 C112 109.7(3) . .
N21 C111 H11D 106.6 . .
C116 C111 H11D 106.6 . .
C112 C111 H11D 106.6 . .
C113 C112 C111 111.6(3) . .
C113 C112 H11E 109.3 . .
C111 C112 H11E 109.3 . .
C113 C112 H11F 109.3 . .
C111 C112 H11F 109.3 . .
H11E C112 H11F 108.0 . .
C114 C113 C112 110.7(3) . .
C114 C113 H11G 109.5 . .
C112 C113 H11G 109.5 . .
C114 C113 H11H 109.5 . .
C112 C113 H11H 109.5 . .
H11G C113 H11H 108.1 . .
C113 C114 C115 110.4(3) . .
C113 C114 H11I 109.6 . .
C115 C114 H11I 109.6 . .
C113 C114 H11J 109.6 . .
C115 C114 H11J 109.6 . .
H11I C114 H11J 108.1 . .
C114 C115 C116 111.6(3) . .
C114 C115 H11K 109.3 . .
C116 C115 H11K 109.3 . .
C114 C115 H11L 109.3 . .
C116 C115 H11L 109.3 . .
H11K C115 H11L 108.0 . .
N22 C116 C115 114.8(3) . .
N22 C116 C111 111.8(2) . .
C115 C116 C111 109.8(3) . .
N22 C116 H11M 106.6 . .
C115 C116 H11M 106.6 . .
C111 C116 H11M 106.6 . .
N21 C117 H11N 109.5 . .
N21 C117 H11O 109.5 . .
H11N C117 H11O 109.5 . .
N21 C117 H11P 109.5 . .
H11N C117 H11P 109.5 . .
H11O C117 H11P 109.5 . .
N21 C118 H11Q 109.5 . .
N21 C118 H11R 109.5 . .
H11Q C118 H11R 109.5 . .
N21 C118 H11S 109.5 . .
H11Q C118 H11S 109.5 . .
H11R C118 H11S 109.5 . .
N22 C119 H11T 109.5 . .
N22 C119 H11U 109.5 . .
H11T C119 H11U 109.5 . .
N22 C119 H11V 109.5 . .
H11T C119 H11V 109.5 . .
H11U C119 H11V 109.5 . .
N22 C120 Na11 59.96(16) . .
N22 C120 H12D 109.5 . .
Na11 C120 H12D 67.7 . .
N22 C120 H12E 109.5 . .
Na11 C120 H12E 85.1 . .
H12D C120 H12E 109.5 . .
N22 C120 H12F 109.5 . .
Na11 C120 H12F 164.9 . .
H12D C120 H12F 109.5 . .
H12E C120 H12F 109.5 . .
Si21 C121 H12G 109.5 . .
Si21 C121 H12H 109.5 . .
H12G C121 H12H 109.5 . .
Si21 C121 H12I 109.5 . .
H12G C121 H12I 109.5 . .
H12H C121 H12I 109.5 . .
Si21 C122 H12J 109.5 . .
Si21 C122 H12K 109.5 . .
H12J C122 H12K 109.5 . .
Si21 C122 H12L 109.5 . .
H12J C122 H12L 109.5 . .
H12K C122 H12L 109.5 . .
Si21 C123 Na12 80.05(12) . .
Si21 C123 H12M 109.5 . .
Na12 C123 H12M 66.1 . .
Si21 C123 H12N 109.5 . .
Na12 C123 H12N 170.5 . .
H12M C123 H12N 109.5 . .
Si21 C123 H12O 109.5 . .
Na12 C123 H12O 65.9 . .
H12M C123 H12O 109.5 . .
H12N C123 H12O 109.5 . .
Si22 C124 H12P 109.5 . .
Si22 C124 H12Q 109.5 . .
H12P C124 H12Q 109.5 . .
Si22 C124 H12R 109.5 . .
H12P C124 H12R 109.5 . .
H12Q C124 H12R 109.5 . .
Si22 C125 H12S 109.5 . .
Si22 C125 H12T 109.5 . .
H12S C125 H12T 109.5 . .
Si22 C125 H12U 109.5 . .
H12S C125 H12U 109.5 . .
H12T C125 H12U 109.5 . .
Si22 C126 H12V 109.5 . .
Si22 C126 H12W 109.5 . .
H12V C126 H12W 109.5 . .
Si22 C126 H12X 109.5 . .
H12V C126 H12X 109.5 . .
H12W C126 H12X 109.5 . .
Si23 C127 Na10 177.29(18) . 2_556
Si23 C127 H12Y 109.5 . .
Na10 C127 H12Y 67.9 2_556 .
Si23 C127 H12Z 109.5 . .
Na10 C127 H12Z 72.4 2_556 .
H12Y C127 H12Z 109.5 . .
Si23 C127 H117 109.5 . .
Na10 C127 H117 71.3 2_556 .
H12Y C127 H117 109.5 . .
H12Z C127 H117 109.5 . .
Si23 C128 Na11 83.85(12) . .
Si23 C128 H11W 109.5 . .
Na11 C128 H11W 62.3 . .
Si23 C128 H118 109.5 . .
Na11 C128 H118 166.5 . .
H11W C128 H118 109.5 . .
Si23 C128 H119 109.5 . .
Na11 C128 H119 66.4 . .
H11W C128 H119 109.5 . .
H118 C128 H119 109.5 . .
Si23 C129 H11X 109.5 . .
Si23 C129 H11Y 109.5 . .
H11X C129 H11Y 109.5 . .
Si23 C129 H11Z 109.5 . .
H11X C129 H11Z 109.5 . .
H11Y C129 H11Z 109.5 . .
Si24 C130 H13D 109.5 . .
Si24 C130 H13E 109.5 . .
H13D C130 H13E 109.5 . .
Si24 C130 H13F 109.5 . .
H13D C130 H13F 109.5 . .
H13E C130 H13F 109.5 . .
Si24 C131 H13G 109.5 . .
Si24 C131 H13H 109.5 . .
H13G C131 H13H 109.5 . .
Si24 C131 H13I 109.5 . .
H13G C131 H13I 109.5 . .
H13H C131 H13I 109.5 . .
Si24 C132 H13J 109.5 . .
Si24 C132 H13K 109.5 . .
H13J C132 H13K 109.5 . .
Si24 C132 H13L 109.5 . .
H13J C132 H13L 109.5 . .
H13K C132 H13L 109.5 . .

loop_
_geom_bond_atom_site_label_1
_geom_bond_atom_site_label_2
_geom_bond_distance
_geom_bond_site_symmetry_2
Na1 N4 2.524(3) .
Na1 N2 2.527(3) .
Na1 N3 2.536(3) .
Na1 N1 2.608(3) .
Na1 C22 2.987(4) .
Na1 C12 3.043(4) .
Na1 Na2 3.1263(17) .
Na1 Si4 3.3346(14) .
Na1 Si1 3.3489(14) .
Na2 N3 2.350(3) .
Na2 N4 2.367(3) .
Na2 C65 2.818(4) .
Na2 Si2 3.1812(15) .
Na2 Si3 3.1869(16) .
Na2 Si4 3.3039(15) .
Na2 Si1 3.3472(15) .
Na3 N6 2.522(3) .
Na3 N8 2.537(3) .
Na3 N7 2.556(3) .
Na3 N5 2.605(3) .
Na3 C33 3.083(4) .
Na3 Na4 3.0952(17) .
Na3 C29 3.119(4) .
Na3 Si5 3.3970(14) .
Na3 Si8 3.3970(15) .
Na4 N8 2.341(3) .
Na4 N7 2.351(3) .
Na4 C11 2.763(4) .
Na4 C39 3.109(4) .
Na4 Si7 3.1530(15) .
Na4 Si6 3.1536(16) .
Na4 Si5 3.3542(15) .
Na4 Si8 3.3960(15) .
Na5 N11 2.508(3) .
Na5 N10 2.528(3) .
Na5 N12 2.609(3) .
Na5 N9 2.686(3) .
Na5 C64 2.983(4) .
Na5 C56 3.047(4) .
Na5 C54 3.055(4) .
Na5 C52 3.126(4) .
Na5 Na6 3.1597(17) .
Na5 Si9 3.3531(15) .
Na5 Si12 3.3733(15) .
Na6 N12 2.357(3) .
Na6 N11 2.378(3) .
Na6 C43 2.816(3) 2_656
Na6 C60 2.958(4) .
Na6 Si10 3.2095(16) .
Na6 Si9 3.2338(15) .
Na6 Si12 3.2577(14) .
Na6 Si11 3.2846(15) .
Na7 N16 2.531(3) .
Na7 N15 2.560(3) .
Na7 N14 2.582(3) .
Na7 N13 2.594(3) .
Na7 C80 3.068(4) .
Na7 C73 3.068(4) .
Na7 C76 3.088(5) .
Na7 C85 3.094(4) .
Na7 Na8 3.1201(17) .
Na7 Si14 3.3761(15) .
Na7 Si15 3.3816(15) .
Na8 N15 2.344(3) .
Na8 N16 2.352(3) .
Na8 C100 2.798(3) .
Na8 C88 3.038(4) .
Na8 C77 3.072(4) .
Na8 Si16 3.0957(16) .
Na8 Si13 3.1272(15) .
Na8 Si15 3.3773(16) .
Na8 Si14 3.3792(15) .
Na9 N20 2.486(3) .
Na9 N18 2.565(3) .
Na9 N19 2.638(3) .
Na9 N17 2.658(3) .
Na9 C97 2.929(4) .
Na9 C99 2.969(3) .
Na9 Na10 3.1828(17) .
Na9 Si17 3.3857(15) .
Na9 Si20 3.3995(15) .
Na10 N19 2.364(3) .
Na10 N20 2.376(3) .
Na10 C127 2.901(3) 2_546
Na10 C106 2.948(4) .
Na10 Si19 3.2004(16) .
Na10 Si18 3.2296(15) .
Na10 Si20 3.2995(15) .
Na10 Si17 3.3011(14) .
Na11 N23 2.517(3) .
Na11 N22 2.580(3) .
Na11 N24 2.611(3) .
Na11 N21 2.628(3) .
Na11 C120 2.980(4) .
Na11 C128 3.068(4) .
Na11 Na12 3.1699(17) .
Na11 Si22 3.4169(14) .
Na11 Si23 3.4232(15) .
Na12 N24 2.362(3) .
Na12 N23 2.377(3) .
Na12 C82 2.835(3) .
Na12 C123 2.922(4) .
Na12 Si21 3.1921(16) .
Na12 Si24 3.2398(15) .
Na12 Si22 3.2478(15) .
Na12 Si23 3.2959(14) .
Si1 N3 1.687(3) .
Si1 C13 1.880(4) .
Si1 C12 1.880(4) .
Si1 C11 1.901(3) .
Si2 N3 1.702(3) .
Si2 C14 1.873(4) .
Si2 C15 1.886(4) .
Si2 C16 1.887(4) .
Si3 N4 1.692(2) .
Si3 C19 1.876(4) .
Si3 C17 1.884(4) .
Si3 C18 1.887(4) .
Si4 N4 1.688(2) .
Si4 C21 1.887(4) .
Si4 C20 1.890(4) .
Si4 C22 1.892(4) .
Si5 N7 1.690(2) .
Si5 C33 1.885(4) .
Si5 C35 1.886(4) .
Si5 C34 1.887(4) .
Si6 N7 1.696(3) .
Si6 C36 1.885(4) .
Si6 C37 1.885(4) .
Si6 C38 1.891(4) .
Si7 N8 1.697(3) .
Si7 C40 1.878(4) .
Si7 C39 1.886(4) .
Si7 C41 1.894(4) .
Si8 N8 1.691(3) .
Si8 C42 1.883(4) .
Si8 C44 1.886(3) .
Si8 C43 1.898(3) .
Si9 N11 1.689(3) .
Si9 C55 1.882(4) .
Si9 C56 1.886(4) .
Si9 C57 1.897(4) .
Si10 N11 1.695(3) .
Si10 C59 1.880(4) .
Si10 C58 1.889(4) .
Si10 C60 1.892(4) .
Si11 N12 1.701(3) .
Si11 C61 1.883(3) .
Si11 C62 1.886(3) .
Si11 C63 1.893(4) .
Si12 N12 1.683(2) .
Si12 C64 1.881(4) .
Si12 C66 1.892(3) .
Si12 C65 1.901(3) .
Si13 N15 1.694(3) .
Si13 C78 1.881(4) .
Si13 C79 1.889(3) .
Si13 C77 1.890(4) .
Si14 N15 1.690(2) .
Si14 C80 1.882(4) .
Si14 C81 1.882(3) .
Si14 C82 1.903(3) .
Si15 N16 1.684(3) .
Si15 C85 1.889(4) .
Si15 C83 1.890(4) .
Si15 C84 1.890(4) .
Si16 N16 1.692(3) .
Si16 C86 1.843(5) .
Si16 C88 1.878(4) .
Si16 C87 1.904(4) .
Si17 N19 1.692(2) .
Si17 C99 1.881(3) .
Si17 C101 1.882(3) .
Si17 C100 1.897(3) .
Si18 N19 1.695(3) .
Si18 C104 1.884(4) .
Si18 C103 1.887(3) .
Si18 C102 1.887(4) .
Si19 N20 1.700(3) .
Si19 C105 1.882(4) .
Si19 C107 1.884(4) .
Si19 C106 1.888(3) .
Si20 N20 1.687(3) .
Si20 C109 1.888(4) .
Si20 C110 1.889(4) .
Si20 C108 1.895(4) .
Si21 N23 1.699(3) .
Si21 C121 1.881(4) .
Si21 C122 1.882(4) .
Si21 C123 1.886(4) .
Si22 N23 1.687(3) .
Si22 C125 1.882(4) .
Si22 C124 1.890(4) .
Si22 C126 1.893(4) .
Si23 N24 1.688(2) .
Si23 C128 1.882(3) .
Si23 C129 1.891(3) .
Si23 C127 1.902(3) .
Si24 N24 1.699(3) .
Si24 C132 1.884(3) .
Si24 C131 1.886(3) .
Si24 C130 1.887(3) .
N1 C8 1.462(4) .
N1 C7 1.468(4) .
N1 C1 1.488(4) .
N2 C10 1.469(5) .
N2 C9 1.470(4) .
N2 C6 1.483(4) .
N5 C31 1.464(4) .
N5 C32 1.469(4) .
N5 C28 1.481(4) .
N6 C30 1.463(4) .
N6 C29 1.465(4) .
N6 C23 1.482(4) .
N9 C52 1.464(5) .
N9 C51 1.472(5) .
N9 C45 1.482(4) .
N10 C54 1.457(5) .
N10 C53 1.465(5) .
N10 C50 1.481(4) .
N13 C73 1.457(5) .
N13 C74 1.461(5) .
N13 C67 1.472(5) .
N14 C76 1.461(5) .
N14 C75 1.466(5) .
N14 C72 1.474(4) .
N17 C96 1.460(5) .
N17 C95 1.470(5) .
N17 C89 1.487(4) .
N18 C98 1.463(4) .
N18 C97 1.467(4) .
N18 C90 1.476(4) .
N21 C117 1.462(5) .
N21 C118 1.471(4) .
N21 C111 1.475(4) .
N22 C120 1.463(4) .
N22 C119 1.464(4) .
N22 C116 1.474(4) .
C1 C6 1.535(5) .
C1 C2 1.546(4) .
C1 H1 1.0000 .
C2 C3 1.526(6) .
C2 H2A 0.9900 .
C2 H2B 0.9900 .
C3 C4 1.511(7) .
C3 H3A 0.9900 .
C3 H3B 0.9900 .
C4 C5 1.528(5) .
C4 H4A 0.9900 .
C4 H4B 0.9900 .
C5 C6 1.537(5) .
C5 H5A 0.9900 .
C5 H5B 0.9900 .
C6 H6 1.0000 .
C7 H7A 0.9800 .
C7 H7B 0.9800 .
C7 H7C 0.9800 .
C8 H8A 0.9800 .
C8 H8B 0.9800 .
C8 H8C 0.9800 .
C9 H9A 0.9800 .
C9 H9B 0.9800 .
C9 H9C 0.9800 .
C10 H10A 0.9800 .
C10 H10B 0.9800 .
C10 H10C 0.9800 .
C11 H14X 0.9800 .
C11 H14Y 0.9800 .
C11 H14Z 0.9800 .
C12 H12A 0.9800 .
C12 H12B 0.9800 .
C12 H12C 0.9800 .
C13 H13A 0.9800 .
C13 H13B 0.9800 .
C13 H13C 0.9800 .
C14 H14A 0.9800 .
C14 H14B 0.9800 .
C14 H14C 0.9800 .
C15 H15A 0.9800 .
C15 H15B 0.9800 .
C15 H15C 0.9800 .
C16 H16A 0.9800 .
C16 H16B 0.9800 .
C16 H16C 0.9800 .
C17 H17A 0.9800 .
C17 H17B 0.9800 .
C17 H17C 0.9800 .
C18 H18A 0.9800 .
C18 H18B 0.9800 .
C18 H18C 0.9800 .
C19 H19A 0.9800 .
C19 H19B 0.9800 .
C19 H19C 0.9800 .
C20 H20A 0.9800 .
C20 H20B 0.9800 .
C20 H20C 0.9800 .
C21 H21A 0.9800 .
C21 H21B 0.9800 .
C21 H21C 0.9800 .
C22 H22A 0.9800 .
C22 H22B 0.9800 .
C22 H22C 0.9800 .
C23 C28 1.540(5) .
C23 C24 1.540(5) .
C23 H23 1.0000 .
C24 C25 1.525(6) .
C24 H24A 0.9900 .
C24 H24B 0.9900 .
C25 C26 1.513(7) .
C25 H25A 0.9900 .
C25 H25B 0.9900 .
C26 C27 1.532(6) .
C26 H26A 0.9900 .
C26 H26B 0.9900 .
C27 C28 1.542(5) .
C27 H27A 0.9900 .
C27 H27B 0.9900 .
C28 H28 1.0000 .
C29 H29A 0.9800 .
C29 H29B 0.9800 .
C29 H29C 0.9800 .
C30 H30A 0.9800 .
C30 H30B 0.9800 .
C30 H30C 0.9800 .
C31 H31A 0.9800 .
C31 H31B 0.9800 .
C31 H31C 0.9800 .
C32 H32A 0.9800 .
C32 H32B 0.9800 .
C32 H32C 0.9800 .
C33 H33A 0.9800 .
C33 H33B 0.9800 .
C33 H33C 0.9800 .
C34 H34A 0.9800 .
C34 H34B 0.9800 .
C34 H34C 0.9800 .
C35 H35A 0.9800 .
C35 H35B 0.9800 .
C35 H35C 0.9800 .
C36 H36A 0.9800 .
C36 H36B 0.9800 .
C36 H36C 0.9800 .
C37 H37A 0.9800 .
C37 H37B 0.9800 .
C37 H37C 0.9800 .
C38 H38A 0.9800 .
C38 H38B 0.9800 .
C38 H38C 0.9800 .
C39 H39A 0.9800 .
C39 H39B 0.9800 .
C39 H39C 0.9800 .
C40 H40A 0.9800 .
C40 H40B 0.9800 .
C40 H40C 0.9800 .
C41 H41A 0.9800 .
C41 H41B 0.9800 .
C41 H41C 0.9800 .
C42 H42A 0.9800 .
C42 H42B 0.9800 .
C42 H42C 0.9800 .
C43 Na6 2.816(3) 2_646
C43 H43A 0.9800 .
C43 H43B 0.9800 .
C43 H43C 0.9800 .
C44 H44A 0.9800 .
C44 H44B 0.9800 .
C44 H44C 0.9800 .
C45 C50 1.523(5) .
C45 C46 1.543(5) .
C45 H45 1.0000 .
C46 C47 1.533(5) .
C46 H46A 0.9900 .
C46 H46B 0.9900 .
C47 C48 1.503(7) .
C47 H47A 0.9900 .
C47 H47B 0.9900 .
C48 C49 1.522(6) .
C48 H48A 0.9900 .
C48 H48B 0.9900 .
C49 C50 1.542(4) .
C49 H49A 0.9900 .
C49 H49B 0.9900 .
C50 H50 1.0000 .
C51 H51A 0.9800 .
C51 H51B 0.9800 .
C51 H51C 0.9800 .
C52 H52A 0.9800 .
C52 H52B 0.9800 .
C52 H52C 0.9800 .
C53 H53A 0.9800 .
C53 H53B 0.9800 .
C53 H53C 0.9800 .
C54 H54A 0.9800 .
C54 H54B 0.9800 .
C54 H54C 0.9800 .
C55 H55A 0.9800 .
C55 H55B 0.9800 .
C55 H55C 0.9800 .
C56 H56A 0.9800 .
C56 H56B 0.9800 .
C56 H56C 0.9800 .
C57 H57A 0.9800 .
C57 H57B 0.9800 .
C57 H57C 0.9800 .
C58 H58A 0.9800 .
C58 H58B 0.9800 .
C58 H58C 0.9800 .
C59 H59A 0.9800 .
C59 H59B 0.9800 .
C59 H59C 0.9800 .
C60 H60A 0.9800 .
C60 H60B 0.9800 .
C60 H60C 0.9800 .
C61 H61A 0.9800 .
C61 H61B 0.9800 .
C61 H61C 0.9800 .
C62 H62A 0.9800 .
C62 H62B 0.9800 .
C62 H62C 0.9800 .
C63 H63A 0.9800 .
C63 H63B 0.9800 .
C63 H63C 0.9800 .
C64 H64A 0.9800 .
C64 H64B 0.9800 .
C64 H64C 0.9800 .
C65 H65A 0.9800 .
C65 H65B 0.9800 .
C65 H65C 0.9800 .
C66 H66A 0.9800 .
C66 H66B 0.9800 .
C66 H66C 0.9800 .
C67 C72 1.535(5) .
C67 C68 1.541(5) .
C67 H67 1.0000 .
C68 C69 1.524(7) .
C68 H68A 0.9900 .
C68 H68B 0.9900 .
C69 C70 1.523(7) .
C69 H69A 0.9900 .
C69 H69B 0.9900 .
C70 C71 1.528(7) .
C70 H70A 0.9900 .
C70 H70B 0.9900 .
C71 C72 1.540(5) .
C71 H71A 0.9900 .
C71 H71B 0.9900 .
C72 H72 1.0000 .
C73 H73A 0.9800 .
C73 H73B 0.9800 .
C73 H73C 0.9800 .
C74 H74A 0.9800 .
C74 H74B 0.9800 .
C74 H74C 0.9800 .
C75 H75A 0.9800 .
C75 H75B 0.9800 .
C75 H75C 0.9800 .
C76 H76A 0.9800 .
C76 H76B 0.9800 .
C76 H76C 0.9800 .
C77 H77A 0.9800 .
C77 H77B 0.9800 .
C77 H77C 0.9800 .
C78 H78A 0.9800 .
C78 H78B 0.9800 .
C78 H78C 0.9800 .
C79 H79A 0.9800 .
C79 H79B 0.9800 .
C79 H79C 0.9800 .
C80 H80A 0.9800 .
C80 H80B 0.9800 .
C80 H80C 0.9800 .
C81 H81A 0.9800 .
C81 H81B 0.9800 .
C81 H81C 0.9800 .
C82 H82A 0.9800 .
C82 H82B 0.9800 .
C82 H82C 0.9800 .
C83 H83A 0.9800 .
C83 H83B 0.9800 .
C83 H83C 0.9800 .
C84 H84A 0.9800 .
C84 H84B 0.9800 .
C84 H84C 0.9800 .
C85 H85A 0.9800 .
C85 H85B 0.9800 .
C85 H85C 0.9800 .
C86 H86A 0.9800 .
C86 H86B 0.9800 .
C86 H86C 0.9800 .
C87 H87A 0.9800 .
C87 H87B 0.9800 .
C87 H87C 0.9800 .
C88 H88A 0.9800 .
C88 H88B 0.9800 .
C88 H88C 0.9800 .
C89 C90 1.531(5) .
C89 C94 1.531(5) .
C89 H89 1.0000 .
C90 C91 1.541(5) .
C90 H90 1.0000 .
C91 C92 1.522(5) .
C91 H91A 0.9900 .
C91 H91B 0.9900 .
C92 C93 1.525(6) .
C92 H92A 0.9900 .
C92 H92B 0.9900 .
C93 C94 1.526(6) .
C93 H93A 0.9900 .
C93 H93B 0.9900 .
C94 H94A 0.9900 .
C94 H94B 0.9900 .
C95 H95A 0.9800 .
C95 H95B 0.9800 .
C95 H95C 0.9800 .
C96 H96A 0.9800 .
C96 H96B 0.9800 .
C96 H96C 0.9800 .
C97 H97A 0.9800 .
C97 H97B 0.9800 .
C97 H97C 0.9800 .
C98 H98A 0.9800 .
C98 H98B 0.9800 .
C98 H98C 0.9800 .
C99 H99A 0.9800 .
C99 H99B 0.9800 .
C99 H99C 0.9800 .
C100 H10D 0.9800 .
C100 H10E 0.9800 .
C100 H10F 0.9800 .
C101 H10G 0.9800 .
C101 H10H 0.9800 .
C101 H10I 0.9800 .
C102 H10J 0.9800 .
C102 H10K 0.9800 .
C102 H10L 0.9800 .
C103 H10M 0.9800 .
C103 H10N 0.9800 .
C103 H10O 0.9800 .
C104 H10P 0.9800 .
C104 H10Q 0.9800 .
C104 H10R 0.9800 .
C105 H10S 0.9800 .
C105 H10T 0.9800 .
C105 H10U 0.9800 .
C106 H10V 0.9800 .
C106 H10W 0.9800 .
C106 H10X 0.9800 .
C107 H10Y 0.9800 .
C107 H10Z 0.9800 .
C107 H110 0.9800 .
C108 H111 0.9800 .
C108 H112 0.9800 .
C108 H113 0.9800 .
C109 H114 0.9800 .
C109 H115 0.9800 .
C109 H116 0.9800 .
C110 H11A 0.9800 .
C110 H11B 0.9800 .
C110 H11C 0.9800 .
C111 C116 1.534(4) .
C111 C112 1.543(4) .
C111 H11D 1.0000 .
C112 C113 1.527(5) .
C112 H11E 0.9900 .
C112 H11F 0.9900 .
C113 C114 1.519(5) .
C113 H11G 0.9900 .
C113 H11H 0.9900 .
C114 C115 1.523(5) .
C114 H11I 0.9900 .
C114 H11J 0.9900 .
C115 C116 1.533(4) .
C115 H11K 0.9900 .
C115 H11L 0.9900 .
C116 H11M 1.0000 .
C117 H11N 0.9800 .
C117 H11O 0.9800 .
C117 H11P 0.9800 .
C118 H11Q 0.9800 .
C118 H11R 0.9800 .
C118 H11S 0.9800 .
C119 H11T 0.9800 .
C119 H11U 0.9800 .
C119 H11V 0.9800 .
C120 H12D 0.9800 .
C120 H12E 0.9800 .
C120 H12F 0.9800 .
C121 H12G 0.9800 .
C121 H12H 0.9800 .
C121 H12I 0.9800 .
C122 H12J 0.9800 .
C122 H12K 0.9800 .
C122 H12L 0.9800 .
C123 H12M 0.9800 .
C123 H12N 0.9800 .
C123 H12O 0.9800 .
C124 H12P 0.9800 .
C124 H12Q 0.9800 .
C124 H12R 0.9800 .
C125 H12S 0.9800 .
C125 H12T 0.9800 .
C125 H12U 0.9800 .
C126 H12V 0.9800 .
C126 H12W 0.9800 .
C126 H12X 0.9800 .
C127 Na10 2.901(3) 2_556
C127 H12Y 0.9800 .
C127 H12Z 0.9800 .
C127 H117 0.9800 .
C128 H11W 0.9800 .
C128 H118 0.9800 .
C128 H119 0.9800 .
C129 H11X 0.9800 .
C129 H11Y 0.9800 .
C129 H11Z 0.9800 .
C130 H13D 0.9800 .
C130 H13E 0.9800 .
C130 H13F 0.9800 .
C131 H13G 0.9800 .
C131 H13H 0.9800 .
C131 H13I 0.9800 .
C132 H13J 0.9800 .
C132 H13K 0.9800 .
C132 H13L 0.9800 .
